data_1571985
loop_
_publ_author_name
'Liu, Qian'
'Zhai, Xiao-Yi'
'Jian, Rui-Jun'
'Zhao, Liang'

_publ_section_title
;
 Divergent catalytic behaviors of assembled organogold(i) clusters derived
 from enyne cyclization.
;
_journal_issue 29
_journal_name_full 'Chemical science'
_journal_page_first 11311
_journal_page_last 11320
_journal_paper_doi 10.1039/d4sc01618a
_journal_volume 15
_journal_year 2024
_chemical_formula_moiety 'C186 H135 Au14 P5, 2(C2 F6 N O4 S2)'
_chemical_formula_sum 'C190 H135 Au14 F12 N2 O8 P5 S4'
_chemical_formula_weight 5842.61
_space_group_crystal_system triclinic
_space_group_IT_number 2
_space_group_name_Hall '-P 1'
_space_group_name_H-M_alt 'P -1'
_atom_sites_solution_hydrogens geom
_atom_sites_solution_primary iterative
_audit_creation_date 2023-08-04
_audit_creation_method
;
Olex2 1.3
(compiled 2020.11.12 svn.r5f609507 for OlexSys, GUI svn.r6408)
;
_audit_update_record
;
2024-02-06 deposited with the CCDC.	2024-06-24 downloaded from the CCDC.
;
_cell_angle_alpha 84.197(2)
_cell_angle_beta 78.827(2)
_cell_angle_gamma 76.291(2)
_cell_formula_units_Z 2
_cell_length_a 16.0520(4)
_cell_length_b 18.4672(5)
_cell_length_c 33.1755(8)
_cell_measurement_reflns_used 28456
_cell_measurement_temperature 293(2)
_cell_measurement_theta_max 66.0260
_cell_measurement_theta_min 3.7290
_cell_volume 9357.4(4)
_computing_cell_refinement 'CrysAlisPro 1.171.40.78a (Rigaku OD, 2020)'
_computing_data_collection 'CrysAlisPro 1.171.40.78a (Rigaku OD, 2020)'
_computing_data_reduction 'CrysAlisPro 1.171.40.78a (Rigaku OD, 2020)'
_computing_molecular_graphics 'Olex2 1.3 (Dolomanov et al., 2009)'
_computing_publication_material 'Olex2 1.3 (Dolomanov et al., 2009)'
_computing_structure_refinement 'SHELXL 2018/3 (Sheldrick, 2015)'
_computing_structure_solution 'olex2.solve 1.3 (Bourhis et al., 2015)'
_diffrn_ambient_temperature 293(2)
_diffrn_detector_area_resol_mean 10.0000
_diffrn_measured_fraction_theta_full 0.945
_diffrn_measured_fraction_theta_max 0.945
_diffrn_measurement_details
;
List of Runs (angles in degrees, time in seconds):

  # Type    Start    End  Width  t~exp~   \w     \q     \k     \f   Frames
#--------------------------------------------------------------------------
  1  \w    -45.00 -10.00   0.50    0.50    --   43.00  18.00-180.00   70
  2  \w     33.00 132.00   0.50    0.50    --   43.00  55.00  90.00  198
  3  \w     52.00 132.00   0.50    0.50    --   43.00  55.00   0.00  160
  4  \w     58.00  85.00   0.50    0.50    --   43.00  18.00-180.00   54
  5  \w     59.00 132.00   0.50    0.50    --   43.00  55.00 150.00  146
  6  \w     55.00 132.00   0.50    0.50    --   43.00  55.00-150.00  154
  7  \w     65.00 132.00   0.50    0.50    --   43.00  55.00 -60.00  134
  8  \w    -45.00   1.00   0.50    0.50    --   43.00  55.00-150.00   92
  9  \w      7.00  33.00   0.50    1.13    --   90.00  46.00 120.00   52
 10  \w     13.00  44.00   0.50    1.13    --   90.00  28.00 150.00   62
 11  \w      2.00  83.00   0.50    1.13    --   90.00  46.00 -90.00  162
 12  \w    140.00 178.00   0.50    1.13    --   90.00  46.00 -90.00   76
 13  \w      2.00  81.00   0.50    1.13    --   90.00  46.00  60.00  158
 14  \w     97.00 174.00   0.50    1.13    --   90.00  46.00  60.00  154
 15  \w     23.00  50.00   0.50    1.13    --   90.00  46.00  30.00   54
 16  \w     98.00 166.00   0.50    1.13    --   90.00  46.00  90.00  136
 17  \w    130.00 178.00   0.50    1.13    --   90.00  46.00 150.00   96
 18  \w    123.00 163.00   0.50    1.13    --   90.00  46.00 -60.00   80
 19  \w    100.00 178.00   0.50    1.13    --   90.00  46.00-150.00  156
 20  \w     39.00  78.00   0.50    1.13    --   90.00  46.00  90.00   78
 21  \w     66.00  95.00   0.50    1.13    --   90.00  28.00-180.00   58
 22  \w     77.00 103.00   0.50    1.13    --   90.00  46.00 150.00   52
 23  \w    106.00 131.00   0.50    1.13    --   90.00   9.00-150.00   50
 24  \w     50.00 135.00   0.50    1.13    --   90.00  28.00 150.00  170
 25  \w      7.00  42.00   0.50    1.13    --   90.00  18.00 -30.00   70
 26  \w     57.00  82.00   0.50    1.13    --   90.00  18.00 -30.00   50
 27  \w    128.00 179.00   0.50    1.13    --   90.00  18.00 -30.00  102
 28  \w    108.00 134.00   0.50    1.13    --   90.00  46.00-120.00   52
 29  \w    143.00 178.00   0.50    1.13    --   90.00  46.00-120.00   70
 30  \w     61.00  97.00   0.50    1.13    --   90.00  46.00   0.00   72
 31  \w    118.00 176.00   0.50    1.13    --   90.00  46.00 -30.00  116
 32  \w     22.00  60.00   0.50    1.13    --   90.00  46.00 -60.00   76
 33  \w      2.00  83.00   0.50    1.13    --   90.00  37.00-150.00  162
 34  \w     81.00 106.00   0.50    1.13    --   90.00  46.00 -30.00   50
 35  \w     99.00 179.00   0.50    1.13    --   90.00  37.00-150.00  160
 36  \w     28.00  54.00   0.50    1.13    --   90.00  18.00-180.00   52
 37  \w     94.00 125.00   0.50    1.13    --   90.00  18.00-180.00   62
 38  \w    140.00 165.00   0.50    1.13    --   90.00  46.00-180.00   50
 39  \w    102.00 134.00   0.50    1.13    --   90.00  18.00   0.00   64
 40  \w    148.00 175.00   0.50    1.13    --   90.00  18.00   0.00   54
 41  \w     97.00 133.00   0.50    1.13    --   90.00  37.00   0.00   72
 42  \w     12.00 176.00   0.50    1.13    --   90.00  37.00 120.00  328
 43  \w    136.00 164.00   0.50    1.13    --   90.00  46.00   0.00   56
 44  \w    100.00 125.00   0.50    1.13    --   90.00  28.00-180.00   50
 45  \w     11.00  42.00   0.50    1.13    --   90.00  46.00 -30.00   62
 46  \w    146.00 179.00   0.50    1.13    --   90.00  46.00 120.00   66
 47  \w    115.00 176.00   0.50    1.13    --   90.00  46.00  30.00  122
 48  \w     77.00 147.00   0.50    1.13    --   90.00  18.00-150.00  140
 49  \w    153.00 178.00   0.50    1.13    --   90.00   9.00-150.00   50
 50  \w    135.00 160.00   0.50    1.13    --   90.00  28.00-120.00   50
 51  \w    154.00 179.00   0.50    1.13    --   90.00  37.00 -60.00   50
 52  \w     89.00 114.00   0.50    1.13    --   90.00  37.00 150.00   50
 53  \w     20.00  45.00   0.50    1.13    --   90.00   0.00-150.00   50
 54  \w    126.00 151.00   0.50    1.13    --   90.00   0.00-150.00   50
 55  \w     75.00 179.00   0.50    1.13    --   90.00  28.00 -90.00  208
 56  \w    141.00 166.00   0.50    1.13    --   90.00  37.00 -30.00   50
;
_diffrn_measurement_device 'four-circle diffractometer'
_diffrn_measurement_device_type 'XtaLAB AFC11 (RINC): quarter-chi single'
_diffrn_measurement_method '\w scans'
_diffrn_radiation_type CuK\a
_diffrn_radiation_wavelength 1.54184
_diffrn_reflns_av_R_equivalents 0.0881
_diffrn_reflns_av_unetI/netI 0.0567
_diffrn_reflns_Laue_measured_fraction_full 0.945
_diffrn_reflns_Laue_measured_fraction_max 0.945
_diffrn_reflns_limit_h_max 18
_diffrn_reflns_limit_h_min -19
_diffrn_reflns_limit_k_max 22
_diffrn_reflns_limit_k_min -21
_diffrn_reflns_limit_l_max 38
_diffrn_reflns_limit_l_min -39
_diffrn_reflns_number 151922
_diffrn_reflns_point_group_measured_fraction_full 0.945
_diffrn_reflns_point_group_measured_fraction_max 0.945
_diffrn_reflns_theta_full 66.737
_diffrn_reflns_theta_max 66.737
_diffrn_reflns_theta_min 3.566
_exptl_absorpt_coefficient_mu 21.412
_exptl_absorpt_correction_T_max 1.00000
_exptl_absorpt_correction_T_min 0.46272
_exptl_absorpt_correction_type multi-scan
_exptl_absorpt_process_details
;
CrysAlisPro 1.171.40.78a (Rigaku Oxford Diffraction, 2020)
Empirical absorption correction using spherical harmonics,
 implemented in SCALE3 ABSPACK scaling algorithm.
;
_exptl_crystal_colour 'clear dark red'
_exptl_crystal_density_diffrn 2.074
_exptl_crystal_description block
_exptl_crystal_F_000 5412
_exptl_crystal_size_max 0.35
_exptl_crystal_size_mid 0.1
_exptl_crystal_size_min 0.05
_refine_diff_density_max 4.145
_refine_diff_density_min -2.735
_refine_diff_density_rms 0.223
_refine_ls_extinction_method none
_refine_ls_goodness_of_fit_ref 1.037
_refine_ls_hydrogen_treatment constr
_refine_ls_matrix_type full
_refine_ls_number_parameters 2114
_refine_ls_number_reflns 31332
_refine_ls_number_restraints 567
_refine_ls_restrained_S_all 1.031
_refine_ls_R_factor_all 0.0829
_refine_ls_R_factor_gt 0.0657
_refine_ls_shift/su_max 0.001
_refine_ls_shift/su_mean 0.000
_refine_ls_structure_factor_coef Fsqd
_refine_ls_weighting_details 'w=1/[\s^2^(Fo^2^)+(0.1005P)^2^+80.1442P] where P=(Fo^2^+2Fc^2^)/3'
_refine_ls_weighting_scheme calc
_refine_ls_wR_factor_gt 0.1737
_refine_ls_wR_factor_ref 0.1842
_reflns_Friedel_coverage 0.000
_reflns_number_gt 23694
_reflns_number_total 31332
_reflns_threshold_expression 'I > 2\s(I)'
_cod_data_source_file d4sc01618a2.cif
_cod_data_source_block 20211116-lq-r239
_cod_depositor_comments 'Adding full bibliography for 1571982--1571985.cif.'
_cod_database_code 1571985
_shelx_shelxl_version_number 2018/3
_shelx_space_group_comment
;
The symmetry employed for this shelxl refinement is uniquely defined
by the following loop, which should always be used as a source of
symmetry information in preference to the above space-group names.
They are only intended as comments.
;
_olex2_refinement_description
;
1. Fixed Uiso
 At 1.2 times of:
  All C(H) groups
2. Restrained distances
 N16-S1
 1.54 with sigma of 0.02
 S1-O38
 1.45 with sigma of 0.02
 N16-S2
 1.54 with sigma of 0.02
 S2-O8
 1.45 with sigma of 0.02
 S1-C2
 1.878 with sigma of 0.02
 S1-O11
 1.45 with sigma of 0.02
 C2-F47
 1.38 with sigma of 0.02
 C2-F19
 1.38 with sigma of 0.02
 C2-F17
 1.38 with sigma of 0.02
 S2-O13
 1.45 with sigma of 0.02
 C3-S2
 1.85 with sigma of 0.02
 C3-F59
 1.35 with sigma of 0.02
 C3-F1
 1.35 with sigma of 0.02
 C3-F60
 1.35 with sigma of 0.02
 F60-C3 = C3-F1
 1.35 with sigma of 0.02
 F59-C3 = C3-F1
 1.35 with sigma of 0.02
 F59-C3 = C3-F60
 1.35 with sigma of 0.02
 S2-F59
 2.6 with sigma of 0.02
 S2-F60
 2.6 with sigma of 0.02
 S2-F1
 2.6 with sigma of 0.02
 F59-F1
 2.277 with sigma of 0.04
 F59-F60
 2.277 with sigma of 0.04
 F60-F1
 2.277 with sigma of 0.04
3. Uiso/Uaniso restraints and constraints
C03G \\sim C04H \\sim C057 \\sim C1 \\sim C25 \\sim C05G: within 2A with sigma
of 0.04 and sigma for terminal atoms of 0.08 within 2A
Uanis(F1) \\sim Ueq, Uanis(S1) \\sim Ueq, Uanis(O11) \\sim Ueq, Uanis(O38)
\\sim Ueq, Uanis(C2) \\sim Ueq, Uanis(N16) \\sim Ueq, Uanis(F17) \\sim Ueq,
Uanis(F19) \\sim Ueq, Uanis(F47) \\sim Ueq, Uanis(S2) \\sim Ueq, Uanis(O8)
\\sim Ueq, Uanis(O13) \\sim Ueq, Uanis(C3) \\sim Ueq, Uanis(F59) \\sim Ueq,
Uanis(F60) \\sim Ueq: with sigma of 0.001 and sigma for terminal atoms of 0.002
Uanis(C02X) \\sim Ueq, Uanis(C04O) \\sim Ueq, Uanis(C04W) \\sim Ueq, Uanis(C12)
\\sim Ueq, Uanis(C05J) \\sim Ueq, Uanis(C26) \\sim Ueq: with sigma of 0.01 and
sigma for terminal atoms of 0.02
Uanis(F01X) \\sim Ueq, Uanis(C4) \\sim Ueq: with sigma of 0.01 and sigma for
terminal atoms of 0.02
Uanis(Au2) \\sim Ueq: with sigma of 0.01 and sigma for terminal atoms of 0.02
4. Rigid body (RIGU) restrains
 C38, C04M, C036, C04Z, C31, C24, C01J, C01W, C00Z, C00N, C018, C01G, C02C,
 C03T, C052, C026
 with sigma for 1-2 distances of 0.004 and sigma for 1-3 distances of 0.004
 C05M, C53, C41, C049, C03S, C37, C01O, C016, C01C, C00O, C00P, C011, C032,
 C03F, C02M, C01K
 with sigma for 1-2 distances of 0.004 and sigma for 1-3 distances of 0.004
 F60, S1, O11, O38, C2, N16, F17, F19, F47, S2, O8, O13, C3, F1, F59
 with sigma for 1-2 distances of 0.004 and sigma for 1-3 distances of 0.004
 Au2
 with sigma for 1-2 distances of 0.004 and sigma for 1-3 distances of 0.004
5. Others
 Sof(Au)=1-FVAR(1)
 Sof(Au1)=FVAR(1)
6.a Aromatic/amide H refined with riding coordinates:
 C00U(H00U), C012(H012), C014(H014), C015(H015), C016(H016), C017(H017),
 C01G(H01G), C01H(H01H), C01K(H01K), C01L(H01L), C01M(H01M), C01U(H01U),
 C021(H021), C024(H024), C025(H025), C026(H026), C027(H027), C02A(H02A),
 C02B(H02B), C02C(H02C), C02E(H02E), C02F(H02F), C02H(H02H), C02J(H02J),
 C02M(H02M), C02Q(H02Q), C02S(H02S), C02T(H02T), C02U(H02U), C02V(H02V),
 C02W(H02W), C02Y(H02Y), C02Z(H02Z), C030(H030), C032(H032), C034(H034),
 C035(H035), C039(H039), C03A(H03A), C03B(H03B), C03C(H03C), C03D(H03D),
 C03E(H03E), C03F(H03F), C03H(H03H), C03I(H03I), C03J(H03J), C03K(H03K),
 C03L(H03L), C03M(H03M), C03O(H03O), C03P(H03P), C03Q(H03Q), C03T(H03T),
 C03V(H03V), C03W(H03W), C03X(H03X), C03Y(H03Y), C03Z(H03Z), C040(H040),
 C041(H041), C042(H042), C043(H043), C044(H044), C045(H045), C046(H046),
 C047(H047), C048(H048), C049(H049), C04A(H04A), C04C(H04C), C04E(H04E),
 C04F(H04F), C04G(H04G), C04H(H04H), C04I(H04I), C04J(H04J), C04K(H04K),
 C04L(H04L), C04M(H04M), C04N(H04N), C04O(H04O), C04P(H04P), C04Q(H04Q),
 C04S(H04S), C04U(H04U), C04W(H04W), C04X(H04X), C04Y(H04Y), C04Z(H04Z),
 C050(H050), C051(H051), C052(H052), C053(H053), C054(H054), C055(H055),
 C056(H056), C057(H057), C058(H058), C059(H059), C05A(H05A), C05B(H05B),
 C05C(H05C), C05F(H05F), C05G(H05G), C05H(H05H), C05I(H05I), C05J(H05J),
 C05L(H05L), C05M(H05M), C05N(H05N), C05O(H05O), C37(H37), C41(H41), C48(H48),
 C04V(H04V), C04R(H04R), C033(H033), C34(H34), C53(H53), C6(H6), C1(H1), C9(H9),
  C11(H11), C24(H24), C25(H25), C31(H31), C33(H33), C38(H38), C39(H39),
 C12(H12), C14(H14), C5(H5), C26(H26), C27(H27)
6.b Fitted hexagon refined as free rotating group:
 C48(C04V,C04R,C033,C03R,C34)
;
_smtbx_masks_void_probe_radius 1.2
_smtbx_masks_void_truncation_radius 1.2
_olex2_submission_special_instructions 'No special instructions were received'
_oxdiff_exptl_absorpt_empirical_details
;
Empirical correction (ABSPACK) includes:
- Absorption correction using spherical harmonics
- Frame scaling
;

loop_
_space_group_symop_operation_xyz
'x, y, z'
'-x, -y, -z'

loop_
_atom_site_label
_atom_site_type_symbol
_atom_site_fract_x
_atom_site_fract_y
_atom_site_fract_z
_atom_site_U_iso_or_equiv
_atom_site_adp_type
_atom_site_occupancy
_atom_site_site_symmetry_order
_atom_site_calc_flag
_atom_site_refinement_flags_posn
_atom_site_refinement_flags_adp
_atom_site_refinement_flags_occupancy
_atom_site_disorder_assembly
_atom_site_disorder_group
Au2 Au 0.62694(4) 0.41165(3) 0.29783(2) 0.04882(14) Uani 1 1 d . U . . .
Au02 Au 0.72806(4) 0.40332(3) 0.21730(2) 0.05110(15) Uani 1 1 d . . . . .
Au03 Au 0.52890(4) 0.41168(3) 0.21146(2) 0.05173(15) Uani 1 1 d . . . . .
Au04 Au 0.50003(4) 0.27101(3) 0.23958(2) 0.05327(15) Uani 1 1 d . . . . .
Au05 Au 0.78751(4) 0.20132(3) 0.23971(2) 0.05409(16) Uani 1 1 d . . . . .
Au06 Au 0.69753(4) 0.27819(3) 0.33651(2) 0.05493(16) Uani 1 1 d . . . . .
Au07 Au 0.66457(4) 0.13434(3) 0.28832(2) 0.05700(16) Uani 1 1 d . . . . .
Au08 Au 0.50234(4) 0.26570(3) 0.32171(2) 0.05582(16) Uani 1 1 d . . . . .
Au09 Au 0.69710(4) 0.26842(3) 0.17362(2) 0.05714(16) Uani 1 1 d . . . . .
Au0A Au 0.80691(4) 0.34608(4) 0.28038(2) 0.06209(18) Uani 1 1 d . . . . .
Au0B Au 0.66539(4) 0.40710(4) 0.14180(2) 0.06306(18) Uani 1 1 d . . . . .
Au0C Au 0.43746(4) 0.40502(4) 0.28870(2) 0.06459(18) Uani 1 1 d . . . . .
Au Au 0.6180(15) 0.1328(2) 0.21123(14) 0.072(4) Uani 0.223(13) 1 d . . P A 2
Au0E Au 0.62193(7) 0.17115(5) 0.37093(2) 0.0933(3) Uani 1 1 d . . . . .
P00F P 0.9466(2) 0.3277(2) 0.28953(12) 0.0609(10) Uani 1 1 d . . . . .
P00G P 0.6488(3) 0.5109(2) 0.09903(11) 0.0589(9) Uani 1 1 d . . . . .
P00H P 0.3391(3) 0.4975(2) 0.32317(12) 0.0644(10) Uani 1 1 d . . . . .
P00I P 0.6365(3) 0.0712(2) 0.16035(13) 0.0714(12) Uani 1 1 d . . . . .
P00J P 0.5691(3) 0.0904(3) 0.41895(14) 0.0789(13) Uani 1 1 d . . . . .
S00K S 1.0092(4) 0.7980(3) 0.04989(17) 0.0928(15) Uani 1 1 d . . . . .
S00L S 1.1004(5) 0.7378(4) 0.1132(2) 0.1127(19) Uani 1 1 d . . . . .
C00N C 0.6308(8) 0.4932(8) 0.2481(4) 0.052(3) Uani 1 1 d . . . . .
C00O C 0.5869(9) 0.3664(8) 0.3592(4) 0.053(3) Uani 1 1 d . . . . .
C00P C 0.5968(9) 0.4050(8) 0.3920(4) 0.053(3) Uani 1 1 d . . . . .
C00Q C 0.8259(9) 0.3344(9) 0.1812(4) 0.060(4) Uani 1 1 d . . . . .
C00R C 0.7852(8) 0.1786(8) 0.3306(5) 0.051(3) Uani 1 1 d . . . . .
O00S O 1.0792(10) 0.7645(8) 0.0206(4) 0.099(4) Uani 1 1 d . . . . .
C00T C 0.7901(9) 0.1363(10) 0.2986(5) 0.068(4) Uani 1 1 d . . . . .
C00U C 0.8822(9) 0.3637(8) 0.1491(4) 0.054(3) Uani 1 1 d . . . . .
H00U H 0.878542 0.414883 0.147304 0.065 Uiso 1 1 calc R U . . .
C00V C 0.5819(10) 0.2984(7) 0.1528(4) 0.059(4) Uani 1 1 d . . . . .
C00W C 0.5416(8) 0.1224(8) 0.2881(4) 0.050(3) Uani 1 1 d . . . . .
C00X C 0.8338(11) 0.2559(9) 0.1833(5) 0.070(4) Uani 1 1 d . . . . .
C00Y C 0.4975(10) 0.3028(8) 0.0969(5) 0.058(4) Uani 1 1 d . . . . .
C00Z C 0.6624(10) 0.5587(8) 0.2554(4) 0.056(3) Uani 1 1 d . . . . .
C010 C 0.6714(10) 0.4870(9) 0.0462(4) 0.065(4) Uani 1 1 d . . . . .
C011 C 0.5474(11) 0.4002(9) 0.4329(5) 0.068(3) Uani 1 1 d . . . . .
C012 C 0.5218(8) 0.0485(7) 0.2968(4) 0.051(3) Uani 1 1 d . . . . .
H012 H 0.566980 0.007108 0.299367 0.061 Uiso 1 1 calc R U . . .
C013 C 0.5053(10) 0.3256(8) 0.1790(4) 0.059(4) Uani 1 1 d . . . . .
C014 C 0.7416(11) 0.4254(10) 0.0345(4) 0.068(4) Uani 1 1 d . . . . .
H014 H 0.774699 0.400469 0.053939 0.082 Uiso 1 1 calc R U . . .
C015 C 0.8392(12) 0.1546(10) 0.3602(5) 0.077(5) Uani 1 1 d . . . . .
H015 H 0.832882 0.184666 0.381935 0.093 Uiso 1 1 calc R U . . .
C016 C 0.4655(10) 0.3266(9) 0.4042(4) 0.066(4) Uani 1 1 d . . . . .
H016 H 0.421382 0.300532 0.408175 0.079 Uiso 1 1 calc R U . . .
C017 C 0.5791(12) 0.2871(8) 0.1103(4) 0.062(4) Uani 1 1 d . . . . .
H017 H 0.630304 0.269681 0.092168 0.074 Uiso 1 1 calc R U . . .
C018 C 0.5589(9) 0.5045(7) 0.2283(4) 0.049(3) Uani 1 1 d . . . . .
C019 C 0.4755(9) 0.1840(9) 0.2843(4) 0.060(4) Uani 1 1 d . . . . .
C01A C 0.8970(9) 0.2112(9) 0.1550(5) 0.065(4) Uani 1 1 d . . . . .
C01B C 0.9026(10) 0.0870(9) 0.3585(6) 0.070(5) Uani 1 1 d . . . . .
C01C C 0.5165(10) 0.3297(7) 0.3654(4) 0.055(3) Uani 1 1 d . . . . .
F01D F 0.9949(12) 0.9206(8) 0.0034(5) 0.144(5) Uani 1 1 d . . . . .
C01E C 0.7146(12) 0.5729(9) 0.1034(5) 0.074(5) Uani 1 1 d . . . . .
C01F C 0.4207(10) 0.3437(8) 0.1650(5) 0.059(4) Uani 1 1 d . . . . .
C01G C 0.5179(10) 0.5786(8) 0.2166(5) 0.061(3) Uani 1 1 d . . . . .
H01G H 0.468143 0.586415 0.204911 0.073 Uiso 1 1 calc R U . . .
C01H C 0.6222(12) 0.5212(9) 0.0172(5) 0.071(4) Uani 1 1 d . . . . .
H01H H 0.574540 0.560360 0.024125 0.085 Uiso 1 1 calc R U . . .
O01I O 0.9221(10) 0.7941(9) 0.0466(6) 0.124(6) Uani 1 1 d . . . . .
C01J C 0.5489(11) 0.6380(8) 0.2221(5) 0.067(4) Uani 1 1 d . . . . .
C01K C 0.6654(10) 0.4441(9) 0.3870(5) 0.067(4) Uani 1 1 d . . . . .
H01K H 0.701526 0.446830 0.361555 0.080 Uiso 1 1 calc R U . . .
C01L C 0.2795(10) 0.5644(9) 0.2504(5) 0.069(4) Uani 1 1 d . . . . .
H01L H 0.304707 0.518405 0.239313 0.083 Uiso 1 1 calc R U . . .
C01M C 0.9953(10) 0.1824(10) 0.2647(5) 0.071(5) Uani 1 1 d . . . . .
H01M H 0.954546 0.172608 0.287436 0.085 Uiso 1 1 calc R U . . .
C01N C 0.9074(8) 0.0385(9) 0.3273(6) 0.066(4) Uani 1 1 d . . . . .
C01O C 0.4775(12) 0.3603(9) 0.4369(5) 0.071(4) Uani 1 1 d . . . . .
C01P C 0.2867(11) 0.5741(9) 0.2906(5) 0.070(4) Uani 1 1 d . . . . .
C01Q C 0.8550(10) 0.0644(9) 0.2959(5) 0.067(4) Uani 1 1 d . . . . .
C01R C 0.3909(12) 0.5390(10) 0.3539(5) 0.072(4) Uani 1 1 d . . . . .
C01S C 0.3856(10) 0.1754(9) 0.2886(5) 0.066(4) Uani 1 1 d . . . . .
F01T F 1.0779(11) 0.9140(9) 0.0478(5) 0.139(6) Uani 1 1 d . . . . .
C01U C 0.7440(14) 0.6196(11) 0.0691(6) 0.091(6) Uani 1 1 d . . . . .
H01U H 0.732170 0.613295 0.043518 0.109 Uiso 1 1 calc R U . . .
C01V C 0.3700(9) 0.1015(7) 0.2955(5) 0.063(4) Uani 1 1 d . . . . .
C01W C 0.6196(12) 0.6316(8) 0.2425(5) 0.069(4) Uani 1 1 d . . . . .
F01X F 1.0669(11) 0.6221(9) 0.0873(6) 0.148(5) Uani 1 1 d . U . . .
C01Y C 0.4403(9) 0.0387(8) 0.3014(4) 0.056(4) Uani 1 1 d . . . . .
C01Z C 0.9591(10) 0.3044(9) 0.3420(4) 0.062(4) Uani 1 1 d . . . . .
C020 C 0.6758(10) 0.0994(9) 0.1073(5) 0.068(4) Uani 1 1 d . . . . .
C021 C 0.7616(13) 0.4018(11) -0.0057(5) 0.078(5) Uani 1 1 d . . . . .
H021 H 0.808392 0.362332 -0.013537 0.093 Uiso 1 1 calc R U . . .
C022 C 1.0122(10) 0.2544(10) 0.2585(5) 0.071(4) Uani 1 1 d . . . . .
C023 C 0.9429(10) 0.3206(9) 0.1199(4) 0.063(4) Uani 1 1 d . . . . .
C024 C 0.3405(9) 0.3719(9) 0.1919(6) 0.068(4) Uani 1 1 d . . . . .
H024 H 0.341571 0.378869 0.219130 0.082 Uiso 1 1 calc R U . . .
C025 C 0.7544(12) 0.1234(10) 0.1006(5) 0.077(5) Uani 1 1 d . . . . .
H025 H 0.783769 0.122841 0.122233 0.093 Uiso 1 1 calc R U . . .
C026 C 0.7340(10) 0.5500(9) 0.2755(5) 0.065(4) Uani 1 1 d . . . . .
H026 H 0.762105 0.502412 0.283849 0.078 Uiso 1 1 calc R U . . .
C027 C 0.4712(12) 0.5203(11) 0.1158(5) 0.075(5) Uani 1 1 d . . . . .
H027 H 0.485919 0.468864 0.113363 0.090 Uiso 1 1 calc R U . . .
C028 C 0.4995(11) 0.2880(8) 0.0539(5) 0.066(4) Uani 1 1 d . . . . .
C02A C 0.7085(12) 0.4398(11) -0.0340(6) 0.082(5) Uani 1 1 d . . . . .
H02A H 0.718940 0.424589 -0.060792 0.098 Uiso 1 1 calc R U . . .
C02B C 0.4582(12) 0.5745(10) 0.3333(6) 0.081(5) Uani 1 1 d . . . . .
H02B H 0.471989 0.576406 0.304766 0.097 Uiso 1 1 calc R U . . .
C02C C 0.6505(14) 0.6912(9) 0.2521(6) 0.086(5) Uani 1 1 d . . . . .
H02C H 0.621487 0.739175 0.244822 0.103 Uiso 1 1 calc R U . . .
C02D C 0.4183(10) 0.3316(8) 0.1230(5) 0.058(4) Uani 1 1 d . . . . .
C02E C 0.5115(11) 0.6379(9) 0.1126(5) 0.072(5) Uani 1 1 d . . . . .
H02E H 0.553504 0.666373 0.107576 0.087 Uiso 1 1 calc R U . . .
C02F C 0.6438(14) 0.4970(11) -0.0224(5) 0.087(6) Uani 1 1 d . . . . .
H02F H 0.611087 0.522337 -0.041822 0.104 Uiso 1 1 calc R U . . .
F02G F 1.0015(10) 0.6525(11) 0.1500(5) 0.170(8) Uani 1 1 d . . . . .
C02H C 0.4260(14) 0.6708(11) 0.1227(5) 0.090(6) Uani 1 1 d . . . . .
H02H H 0.409953 0.721911 0.126077 0.107 Uiso 1 1 calc R U . . .
C02I C 0.9522(11) 0.2400(9) 0.1229(5) 0.066(4) Uani 1 1 d . . . . .
C02J C 0.9709(13) 0.0877(11) 0.1309(6) 0.086(5) Uani 1 1 d . . . . .
H02J H 0.977171 0.036202 0.133713 0.103 Uiso 1 1 calc R U . . .
C02K C 0.9609(9) 0.0685(9) 0.3900(5) 0.071(5) Uani 1 1 d . . . . .
C02L C 0.5356(11) 0.5605(9) 0.1099(4) 0.064(4) Uani 1 1 d . . . . .
C02M C 0.6783(11) 0.4785(11) 0.4205(5) 0.075(4) Uani 1 1 d . . . . .
H02M H 0.721520 0.505475 0.417206 0.090 Uiso 1 1 calc R U . . .
F02N F 0.9379(11) 0.9369(9) 0.0661(6) 0.149(6) Uani 1 1 d . . . . .
F02O F 1.1416(11) 0.5967(9) 0.1352(5) 0.152(6) Uani 1 1 d . . . . .
C02P C 0.9936(11) 0.3588(9) 0.0858(5) 0.073(5) Uani 1 1 d . . . . .
C02Q C 0.9639(12) 0.4507(12) 0.2382(6) 0.090(6) Uani 1 1 d . . . . .
H02Q H 0.924326 0.436748 0.225147 0.108 Uiso 1 1 calc R U . . .
C02R C 0.4509(13) 0.1207(9) 0.4315(6) 0.078(5) Uani 1 1 d . . . . .
C02S C 0.9618(12) -0.0810(10) 0.2946(7) 0.088(6) Uani 1 1 d . . . . .
H02S H 0.996673 -0.129078 0.293749 0.106 Uiso 1 1 calc R U . . .
C02T C 0.9616(12) -0.0359(10) 0.3251(7) 0.089(6) Uani 1 1 d . . . . .
H02T H 0.997136 -0.053650 0.344623 0.106 Uiso 1 1 calc R U . . .
C02U C 1.0254(10) 0.2529(10) 0.3547(5) 0.072(4) Uani 1 1 d . . . . .
H02U H 1.069152 0.226733 0.335416 0.087 Uiso 1 1 calc R U . . .
C02V C 0.2520(12) 0.6475(10) 0.3052(7) 0.088(5) Uani 1 1 d . . . . .
H02V H 0.261059 0.658925 0.330486 0.105 Uiso 1 1 calc R U . . .
C02W C 0.4040(13) 0.1261(10) 0.4002(6) 0.084(5) Uani 1 1 d . . . . .
H02W H 0.432452 0.110666 0.374229 0.101 Uiso 1 1 calc R U . . .
C02X C 0.6149(15) 0.0841(13) 0.4646(7) 0.096(6) Uani 1 1 d . U . . .
C02Y C 1.0677(10) 0.2710(10) 0.2209(5) 0.075(5) Uani 1 1 d . . . . .
H02Y H 1.076017 0.319180 0.213900 0.090 Uiso 1 1 calc R U . . .
C02Z C 1.0513(11) 0.4286(11) 0.2912(6) 0.081(5) Uani 1 1 d . . . . .
H02Z H 1.068621 0.400712 0.314324 0.097 Uiso 1 1 calc R U . . .
C030 C 0.3186(10) 0.2358(9) 0.2835(5) 0.070(4) Uani 1 1 d . . . . .
H030 H 0.329594 0.283457 0.279754 0.084 Uiso 1 1 calc R U . . .
C031 C 0.6899(12) -0.0221(9) 0.1677(5) 0.076(5) Uani 1 1 d . . . . .
C032 C 0.5625(12) 0.4338(9) 0.4647(5) 0.073(4) Uani 1 1 d . . . . .
H032 H 0.529043 0.430480 0.490763 0.088 Uiso 1 1 calc R U . . .
C034 C 1.0372(12) 0.4088(12) 0.0938(6) 0.085(5) Uani 1 1 d . . . . .
H034 H 1.033709 0.419030 0.121043 0.102 Uiso 1 1 calc R U . . .
C035 C 1.0529(11) 0.0452(10) 0.3769(6) 0.082(5) Uani 1 1 d . . . . .
H035 H 1.076377 0.037857 0.349287 0.098 Uiso 1 1 calc R U . . .
C036 C 0.5042(15) 0.7138(9) 0.2060(7) 0.094(5) Uani 1 1 d . . . . .
C037 C 0.9906(10) 0.4097(8) 0.2723(5) 0.064(4) Uani 1 1 d . . . . .
O038 O 1.1827(10) 0.7274(11) 0.0846(6) 0.136(6) Uani 1 1 d . . . . .
C039 C 0.5612(15) 0.2918(11) -0.0189(6) 0.092(6) Uani 1 1 d . . . . .
H039 H 0.596755 0.311519 -0.040608 0.111 Uiso 1 1 calc R U . . .
C03A C 1.0233(13) 0.1185(13) 0.0983(7) 0.095(6) Uani 1 1 d . . . . .
H03A H 1.064097 0.088173 0.079652 0.115 Uiso 1 1 calc R U . . .
C03B C 0.2191(10) 0.1548(10) 0.2875(7) 0.086(6) Uani 1 1 d . . . . .
H03B H 0.164385 0.147833 0.285773 0.103 Uiso 1 1 calc R U . . .
C03C C 0.2853(11) 0.0928(11) 0.2939(6) 0.079(5) Uani 1 1 d . . . . .
H03C H 0.273800 0.045275 0.297001 0.095 Uiso 1 1 calc R U . . .
C03D C 0.4097(16) 0.1495(12) 0.4695(6) 0.096(6) Uani 1 1 d . . . . .
H03D H 0.441393 0.149423 0.490224 0.115 Uiso 1 1 calc R U . . .
C03E C 0.5156(16) 0.2436(11) -0.0268(6) 0.093(6) Uani 1 1 d . . . . .
H03E H 0.523783 0.226360 -0.053017 0.112 Uiso 1 1 calc R U . . .
C03F C 0.6264(13) 0.4720(12) 0.4580(5) 0.086(5) Uani 1 1 d . . . . .
H03F H 0.635705 0.494960 0.479983 0.104 Uiso 1 1 calc R U . . .
C03G C 0.5239(14) 0.0761(10) 0.1653(8) 0.103(7) Uani 1 1 d . U . . .
C03H C 0.3859(11) 0.5565(13) 0.1252(5) 0.081(5) Uani 1 1 d . . . . .
H03H H 0.343365 0.528621 0.129722 0.097 Uiso 1 1 calc R U . . .
C03I C 0.7909(13) 0.6260(11) 0.1447(6) 0.087(6) Uani 1 1 d . . . . .
H03I H 0.808679 0.626450 0.169717 0.105 Uiso 1 1 calc R U . . .
C03J C 0.3199(15) 0.1783(12) 0.4756(7) 0.095(6) Uani 1 1 d . . . . .
H03J H 0.291303 0.194870 0.501312 0.114 Uiso 1 1 calc R U . . .
C03K C 1.0286(14) 0.2386(12) 0.3976(6) 0.091(6) Uani 1 1 d . . . . .
H03K H 1.074492 0.203351 0.406205 0.110 Uiso 1 1 calc R U . . .
C03L C 0.2658(13) 0.3879(9) 0.1789(6) 0.076(5) Uani 1 1 d . . . . .
H03L H 0.214022 0.403814 0.197046 0.092 Uiso 1 1 calc R U . . .
C03M C 0.3609(13) 0.6301(13) 0.1281(5) 0.084(6) Uani 1 1 d . . . . .
H03M H 0.302250 0.653665 0.133558 0.101 Uiso 1 1 calc R U . . .
C03N C 0.4213(10) -0.0374(9) 0.3130(6) 0.074(5) Uani 1 1 d . . . . .
C03O C 1.1062(12) 0.0339(13) 0.4061(7) 0.105(8) Uani 1 1 d . . . . .
H03O H 1.165923 0.016487 0.398359 0.126 Uiso 1 1 calc R U . . .
C03P C 0.4508(13) 0.2395(11) 0.0449(6) 0.085(5) Uani 1 1 d . . . . .
H03P H 0.414107 0.219540 0.066030 0.102 Uiso 1 1 calc R U . . .
C03Q C 0.9110(11) 0.1308(11) 0.1586(7) 0.096(6) Uani 1 1 d . . . . .
H03Q H 0.878298 0.108113 0.180277 0.115 Uiso 1 1 calc R U . . .
C03S C 0.4172(14) 0.3512(12) 0.4777(6) 0.091(5) Uani 1 1 d . . . . .
C03T C 0.7194(14) 0.6843(9) 0.2711(6) 0.084(5) Uani 1 1 d . . . . .
H03T H 0.737664 0.726157 0.276290 0.100 Uiso 1 1 calc R U . . .
O03U O 1.0983(17) 0.7569(14) 0.1551(5) 0.177(9) Uani 1 1 d . . . . .
C03V C 0.3738(16) 0.5397(11) 0.3964(6) 0.093(6) Uani 1 1 d . . . . .
H03V H 0.330575 0.516954 0.411334 0.112 Uiso 1 1 calc R U . . .
C03W C 1.0135(11) 0.1918(12) 0.0947(7) 0.088(6) Uani 1 1 d . . . . .
H03W H 1.047919 0.212678 0.072926 0.105 Uiso 1 1 calc R U . . .
C03X C 1.0860(15) 0.4894(13) 0.2754(7) 0.107(7) Uani 1 1 d . . . . .
H03X H 1.128149 0.501404 0.287543 0.129 Uiso 1 1 calc R U . . .
C03Y C 0.6332(16) 0.1007(12) 0.0752(6) 0.095(6) Uani 1 1 d . . . . .
H03Y H 0.581178 0.084718 0.080166 0.114 Uiso 1 1 calc R U . . .
C03Z C 0.5567(13) 0.3133(11) 0.0213(5) 0.085(5) Uani 1 1 d . . . . .
H03Z H 0.591588 0.344058 0.026000 0.102 Uiso 1 1 calc R U . . .
C040 C 0.8599(13) 0.0151(9) 0.2656(6) 0.084(5) Uani 1 1 d . . . . .
H040 H 0.826697 0.031941 0.245083 0.101 Uiso 1 1 calc R U . . .
C041 C 0.3354(11) 0.3556(9) 0.1102(5) 0.068(4) Uani 1 1 d . . . . .
H041 H 0.331877 0.353303 0.082680 0.082 Uiso 1 1 calc R U . . .
C042 C 0.2388(14) 0.6174(13) 0.2280(6) 0.090(6) Uani 1 1 d . . . . .
H042 H 0.235342 0.609132 0.201265 0.108 Uiso 1 1 calc R U . . .
C043 C 1.0936(11) 0.1398(11) 0.2023(6) 0.083(5) Uani 1 1 d . . . . .
H043 H 1.120142 0.102860 0.183942 0.100 Uiso 1 1 calc R U . . .
C044 C 0.6774(16) -0.0248(13) 0.3774(7) 0.109(8) Uani 1 1 d . . . . .
H044 H 0.718434 0.004567 0.372920 0.131 Uiso 1 1 calc R U . . .
C045 C 0.7379(11) 0.5798(11) 0.1403(5) 0.077(5) Uani 1 1 d . . . . .
H045 H 0.716838 0.552073 0.163392 0.093 Uiso 1 1 calc R U . . .
C046 C 0.4571(15) 0.2210(12) 0.0047(6) 0.094(6) Uani 1 1 d . . . . .
H046 H 0.420512 0.192558 -0.000965 0.112 Uiso 1 1 calc R U . . .
C047 C 0.9268(13) 0.0779(12) 0.4310(6) 0.096(7) Uani 1 1 d . . . . .
H047 H 0.866707 0.088933 0.439431 0.116 Uiso 1 1 calc R U . . .
C048 C 0.8938(12) 0.3392(13) 0.3724(6) 0.089(6) Uani 1 1 d . . . . .
H048 H 0.846963 0.374024 0.364297 0.107 Uiso 1 1 calc R U . . .
C049 C 0.3281(15) 0.3714(13) 0.4793(8) 0.109(6) Uani 1 1 d . . . . .
H049 H 0.306843 0.393972 0.455873 0.131 Uiso 1 1 calc R U . . .
C04A C 0.5037(13) 0.6067(11) 0.3559(7) 0.087(6) Uani 1 1 d . . . . .
H04A H 0.548279 0.628932 0.342042 0.104 Uiso 1 1 calc R U . . .
C04B C 0.5955(13) -0.0016(12) 0.4007(6) 0.091(6) Uani 1 1 d . . . . .
C04C C 0.9651(14) 0.2761(14) 0.4254(6) 0.099(7) Uani 1 1 d . . . . .
H04C H 0.968229 0.268964 0.453288 0.119 Uiso 1 1 calc R U . . .
N04D N 1.0169(14) 0.7815(12) 0.0958(6) 0.127(7) Uani 1 1 d . . . . .
C04E C 0.2332(11) 0.2270(11) 0.2838(6) 0.084(5) Uani 1 1 d . . . . .
H04E H 0.187783 0.268263 0.281530 0.101 Uiso 1 1 calc R U . . .
C04F C 0.9901(12) 0.3486(12) 0.0439(6) 0.095(6) Uani 1 1 d . . . . .
H04F H 0.957665 0.316319 0.038457 0.114 Uiso 1 1 calc R U . . .
C04G C 1.0357(11) 0.1254(12) 0.2389(7) 0.090(6) Uani 1 1 d . . . . .
H04G H 1.025153 0.077875 0.245432 0.108 Uiso 1 1 calc R U . . .
C04H C 0.4629(13) 0.1400(11) 0.1654(8) 0.100(6) Uani 1 1 d . U . . .
H04H H 0.483749 0.183295 0.158639 0.120 Uiso 1 1 calc R U . . .
C04I C 1.1090(12) 0.2123(12) 0.1950(6) 0.092(6) Uani 1 1 d . . . . .
H04I H 1.148618 0.221976 0.171856 0.111 Uiso 1 1 calc R U . . .
C04J C 0.8171(16) 0.6712(15) 0.1120(8) 0.117(8) Uani 1 1 d . . . . .
H04J H 0.853947 0.701637 0.114876 0.140 Uiso 1 1 calc R U . . .
C04K C 0.5369(16) -0.0481(12) 0.4068(8) 0.107(7) Uani 1 1 d . . . . .
H04K H 0.482667 -0.032501 0.423133 0.128 Uiso 1 1 calc R U . . .
C04L C 1.0592(16) 0.5323(11) 0.2421(7) 0.099(7) Uani 1 1 d . . . . .
H04L H 1.082405 0.573571 0.232103 0.119 Uiso 1 1 calc R U . . .
C04M C 0.5467(18) 0.7614(11) 0.1793(8) 0.122(8) Uani 1 1 d . . . . .
H04M H 0.607245 0.749942 0.174688 0.147 Uiso 1 1 calc R U . . .
C04N C 0.3153(15) 0.1543(13) 0.4071(9) 0.108(7) Uani 1 1 d . . . . .
H04N H 0.283848 0.154283 0.386376 0.130 Uiso 1 1 calc R U . . .
C04O C 0.6233(18) 0.1451(17) 0.4767(8) 0.127(8) Uani 1 1 d . U . . .
H04O H 0.603020 0.189688 0.462384 0.152 Uiso 1 1 calc R U . . .
C04P C 0.7888(16) 0.6734(12) 0.0721(7) 0.108(8) Uani 1 1 d . . . . .
H04P H 0.800276 0.708127 0.050629 0.129 Uiso 1 1 calc R U . . .
C04Q C 0.9088(12) -0.0542(11) 0.2643(7) 0.095(6) Uani 1 1 d . . . . .
H04Q H 0.908058 -0.084578 0.243734 0.114 Uiso 1 1 calc R U . . .
C04S C 0.7873(13) 0.1481(12) 0.0612(6) 0.093(6) Uani 1 1 d . . . . .
H04S H 0.838526 0.165376 0.055896 0.111 Uiso 1 1 calc R U . . .
C04U C 0.6917(17) -0.0591(11) 0.2093(7) 0.121(9) Uani 1 1 d . . . . .
H04U H 0.666485 -0.031351 0.232223 0.145 Uiso 1 1 calc R U . . .
C04W C 0.6506(13) 0.0154(13) 0.4826(6) 0.094(6) Uani 1 1 d . U . . .
H04W H 0.647395 -0.028584 0.472166 0.112 Uiso 1 1 calc R U . . .
C04X C 0.4654(13) -0.0972(11) 0.2899(7) 0.092(6) Uani 1 1 d . . . . .
H04X H 0.505304 -0.089754 0.266389 0.111 Uiso 1 1 calc R U . . .
C04Y C 0.2721(17) 0.1828(14) 0.4446(7) 0.107(7) Uani 1 1 d . . . . .
H04Y H 0.212810 0.204291 0.448650 0.128 Uiso 1 1 calc R U . . .
C04Z C 0.4138(17) 0.7340(12) 0.2175(8) 0.112(6) Uani 1 1 d . . . . .
H04Z H 0.381235 0.705736 0.236077 0.134 Uiso 1 1 calc R U . . .
C050 C 0.2058(13) 0.7001(11) 0.2816(7) 0.095(6) Uani 1 1 d . . . . .
H050 H 0.177669 0.746104 0.292079 0.114 Uiso 1 1 calc R U . . .
C051 C 0.4515(15) -0.1688(11) 0.3012(7) 0.098(7) Uani 1 1 d . . . . .
H051 H 0.484321 -0.208913 0.286101 0.118 Uiso 1 1 calc R U . . .
C052 C 0.7631(12) 0.6113(9) 0.2831(6) 0.080(5) Uani 1 1 d . . . . .
H052 H 0.811191 0.604694 0.295927 0.095 Uiso 1 1 calc R U . . .
C053 C 0.9978(13) 0.5144(11) 0.2234(7) 0.095(7) Uani 1 1 d . . . . .
H053 H 0.978755 0.543987 0.201158 0.114 Uiso 1 1 calc R U . . .
C054 C 0.9811(13) 0.0712(14) 0.4604(7) 0.118(9) Uani 1 1 d . . . . .
H054 H 0.957222 0.081749 0.487642 0.142 Uiso 1 1 calc R U . . .
C055 C 0.6633(16) 0.1241(14) 0.0372(7) 0.105(7) Uani 1 1 d . . . . .
H055 H 0.631691 0.125349 0.016283 0.126 Uiso 1 1 calc R U . . .
C056 C 0.7398(17) 0.1461(14) 0.0286(6) 0.109(8) Uani 1 1 d . . . . .
H056 H 0.761944 0.160069 0.001706 0.131 Uiso 1 1 calc R U . . .
C057 C 0.3787(16) 0.1495(14) 0.1737(9) 0.120(7) Uani 1 1 d . U . . .
H057 H 0.343062 0.197105 0.172358 0.144 Uiso 1 1 calc R U . . .
C058 C 0.7480(19) -0.0618(12) 0.1383(7) 0.129(10) Uani 1 1 d . . . . .
H058 H 0.756776 -0.041977 0.111266 0.155 Uiso 1 1 calc R U . . .
C059 C 0.3907(14) -0.1800(12) 0.3337(8) 0.104(7) Uani 1 1 d . . . . .
H059 H 0.381314 -0.227683 0.341111 0.125 Uiso 1 1 calc R U . . .
C05A C 0.7820(16) -0.1669(14) 0.1860(8) 0.115(8) Uani 1 1 d . . . . .
H05A H 0.811247 -0.215890 0.191088 0.138 Uiso 1 1 calc R U . . .
C05B C 0.2648(14) 0.3806(10) 0.1362(6) 0.081(5) Uani 1 1 d . . . . .
H05B H 0.211887 0.394308 0.126883 0.097 Uiso 1 1 calc R U . . .
C05C C 1.0870(17) 0.4455(16) 0.0630(9) 0.133(10) Uani 1 1 d . . . . .
H05C H 1.120426 0.475937 0.069514 0.160 Uiso 1 1 calc R U . . .
C05F C 0.485(2) 0.6063(14) 0.3968(9) 0.118(9) Uani 1 1 d . . . . .
H05F H 0.515435 0.627955 0.411447 0.142 Uiso 1 1 calc R U . . .
C05G C 0.4888(17) 0.0120(12) 0.1814(10) 0.133(8) Uani 1 1 d . U . . .
H05G H 0.524964 -0.034600 0.185445 0.159 Uiso 1 1 calc R U . . .
C05H C 0.3579(12) -0.0475(11) 0.3458(7) 0.095(6) Uani 1 1 d . . . . .
H05H H 0.325925 -0.007128 0.360874 0.114 Uiso 1 1 calc R U . . .
C05I C 0.3413(15) -0.1193(11) 0.3567(7) 0.106(7) Uani 1 1 d . . . . .
H05I H 0.298046 -0.126406 0.378788 0.127 Uiso 1 1 calc R U . . .
C05J C 0.6981(18) 0.0761(17) 0.5281(9) 0.128(9) Uani 1 1 d . U . . .
H05J H 0.729388 0.072719 0.549321 0.154 Uiso 1 1 calc R U . . .
C05L C 1.0853(19) 0.4354(16) 0.0217(8) 0.130(10) Uani 1 1 d . . . . .
H05L H 1.116989 0.460345 0.000700 0.156 Uiso 1 1 calc R U . . .
C05M C 0.269(2) 0.3595(19) 0.5144(8) 0.145(9) Uani 1 1 d . . . . .
H05M H 0.209266 0.373055 0.515083 0.174 Uiso 1 1 calc R U . . .
C05N C 0.2000(13) 0.6871(18) 0.2440(8) 0.119(9) Uani 1 1 d . . . . .
H05N H 0.169841 0.724710 0.227954 0.142 Uiso 1 1 calc R U . . .
C05O C 1.0336(18) 0.3854(17) 0.0115(7) 0.126(10) Uani 1 1 d . . . . .
H05O H 1.030704 0.379205 -0.015634 0.152 Uiso 1 1 calc R U . . .
C37 C 0.4452(18) 0.3171(12) 0.5117(6) 0.107(6) Uani 1 1 d . . . . .
H37 H 0.504712 0.297987 0.510328 0.128 Uiso 1 1 calc R U . . .
C41 C 0.305(3) 0.3263(18) 0.5482(10) 0.151(10) Uani 1 1 d . . . . .
H41 H 0.266556 0.315607 0.571724 0.182 Uiso 1 1 calc R U . . .
C48 C 0.1112(8) 0.4914(9) 0.4023(5) 0.150(13) Uani 1 1 d G . . . .
H48 H 0.063466 0.525206 0.415413 0.180 Uiso 1 1 calc R U . . .
C04V C 0.1138(8) 0.4153(10) 0.4075(5) 0.140(11) Uani 1 1 d G . . . .
H04V H 0.067779 0.398207 0.424082 0.168 Uiso 1 1 calc R U . . .
C04R C 0.1851(9) 0.3647(7) 0.3880(5) 0.115(8) Uani 1 1 d G . . . .
H04R H 0.186875 0.313820 0.391448 0.138 Uiso 1 1 calc R U . . .
C033 C 0.2539(7) 0.3903(6) 0.3632(4) 0.086(5) Uani 1 1 d G . . . .
H033 H 0.301657 0.356431 0.350145 0.103 Uiso 1 1 calc R U . . .
C03R C 0.2513(6) 0.4663(6) 0.3580(3) 0.072(5) Uani 1 1 d G . . . .
C34 C 0.1800(9) 0.5169(6) 0.3776(4) 0.113(8) Uani 1 1 d G . . . .
H34 H 0.178250 0.567818 0.374109 0.135 Uiso 1 1 calc R U . . .
C53 C 0.388(2) 0.3084(18) 0.5501(8) 0.148(10) Uani 1 1 d . . . . .
H53 H 0.409019 0.291512 0.574462 0.178 Uiso 1 1 calc R U . . .
C4 C 1.0747(18) 0.6512(16) 0.1238(9) 0.120(8) Uani 1 1 d . U . . .
C7 C 1.011(2) 0.8995(14) 0.0419(8) 0.117(8) Uani 1 1 d . . . . .
C6 C 1.0702(15) 0.0489(16) 0.4484(7) 0.123(9) Uani 1 1 d . . . . .
H6 H 1.106841 0.043471 0.467544 0.148 Uiso 1 1 calc R U . . .
C1 C 0.3459(15) 0.0928(13) 0.1836(11) 0.140(9) Uani 1 1 d . U . . .
H1 H 0.286025 0.098352 0.186190 0.168 Uiso 1 1 calc R U . . .
C9 C 0.8950(15) 0.3255(15) 0.4123(7) 0.108(7) Uani 1 1 d . . . . .
H9 H 0.848635 0.349078 0.431394 0.130 Uiso 1 1 calc R U . . .
C11 C 0.420(3) 0.5734(14) 0.4167(8) 0.136(11) Uani 1 1 d . . . . .
H11 H 0.405614 0.573864 0.445273 0.163 Uiso 1 1 calc R U . . .
C24 C 0.421(3) 0.8479(17) 0.1712(15) 0.217(16) Uani 1 1 d . . . . .
H24 H 0.392817 0.894537 0.161600 0.261 Uiso 1 1 calc R U . . .
C25 C 0.3971(19) 0.0229(15) 0.1906(11) 0.155(10) Uani 1 1 d . U . . .
H25 H 0.371416 -0.016670 0.201377 0.186 Uiso 1 1 calc R U . . .
C31 C 0.377(2) 0.8038(13) 0.1972(11) 0.167(10) Uani 1 1 d . . . . .
H31 H 0.316427 0.819757 0.202533 0.200 Uiso 1 1 calc R U . . .
C33 C 0.728(2) -0.1307(13) 0.2147(9) 0.146(12) Uani 1 1 d . . . . .
H33 H 0.714613 -0.155395 0.240118 0.176 Uiso 1 1 calc R U . . .
C38 C 0.507(3) 0.8231(16) 0.1597(15) 0.225(17) Uani 1 1 d . . . . .
H38 H 0.537802 0.847935 0.138440 0.270 Uiso 1 1 calc R U . . .
C39 C 0.795(2) -0.1330(15) 0.1489(9) 0.173(16) Uani 1 1 d . . . . .
H39 H 0.837530 -0.157961 0.128719 0.207 Uiso 1 1 calc R U . . .
C12 C 0.690(2) 0.0132(19) 0.5155(9) 0.141(10) Uani 1 1 d . U . . .
H12 H 0.711642 -0.032191 0.528985 0.169 Uiso 1 1 calc R U . . .
C14 C 0.696(3) -0.0965(17) 0.3604(10) 0.171(16) Uani 1 1 d . . . . .
H14 H 0.749579 -0.112298 0.343697 0.206 Uiso 1 1 calc R U . . .
C5 C 0.640(3) -0.1419(15) 0.3673(10) 0.145(11) Uani 1 1 d . . . . .
H5 H 0.656745 -0.189562 0.357529 0.174 Uiso 1 1 calc R U . . .
C26 C 0.6640(18) 0.1471(16) 0.5125(8) 0.123(8) Uani 1 1 d . U . . .
H26 H 0.666493 0.190791 0.523411 0.148 Uiso 1 1 calc R U . . .
C27 C 0.556(2) -0.1150(19) 0.3901(10) 0.144(10) Uani 1 1 d . . . . .
H27 H 0.513451 -0.143131 0.393387 0.172 Uiso 1 1 calc R U . . .
Au1 Au 0.6664(3) 0.13759(10) 0.20976(4) 0.0653(6) Uani 0.777(13) 1 d . . P A 1
S1 S 1.0380(8) 0.2484(7) 0.5435(4) 0.193(4) Uani 1 1 d D U . . .
O11 O 1.090(2) 0.2547(19) 0.5020(7) 0.240(9) Uani 1 1 d D U . . .
O38 O 1.005(2) 0.3160(16) 0.5667(11) 0.264(10) Uani 1 1 d D U . . .
F17 F 1.1362(19) 0.1119(17) 0.5496(9) 0.252(8) Uani 1 1 d D U . . .
F19 F 1.183(2) 0.2026(17) 0.5731(9) 0.249(8) Uani 1 1 d D U . . .
F47 F 1.072(2) 0.1621(18) 0.6083(10) 0.262(8) Uani 1 1 d D U . . .
C2 C 1.113(2) 0.1746(16) 0.5692(10) 0.252(7) Uani 1 1 d D U . . .
S2 S 0.8787(13) 0.2165(12) 0.5748(7) 0.308(7) Uani 1 1 d D U . . .
N16 N 0.9575(18) 0.219(2) 0.5380(10) 0.245(8) Uani 1 1 d D U . . .
O8 O 0.905(2) 0.235(2) 0.6099(9) 0.254(10) Uani 1 1 d D U . . .
O13 O 0.837(2) 0.1581(18) 0.5658(11) 0.252(10) Uani 1 1 d D U . . .
C3 C 0.7944(17) 0.2900(15) 0.5552(8) 0.314(9) Uani 1 1 d D U . . .
F1 F 0.7214(15) 0.2850(19) 0.5832(10) 0.329(10) Uani 1 1 d D U . . .
F59 F 0.795(2) 0.2788(19) 0.5155(8) 0.324(10) Uani 1 1 d D U . . .
F60 F 0.820(2) 0.3549(13) 0.5556(11) 0.345(10) Uani 1 1 d D U . . .

loop_
_atom_site_aniso_label
_atom_site_aniso_U_11
_atom_site_aniso_U_22
_atom_site_aniso_U_33
_atom_site_aniso_U_23
_atom_site_aniso_U_13
_atom_site_aniso_U_12
Au2 0.0494(3) 0.0543(3) 0.0471(3) 0.0144(2) -0.0171(2) -0.0203(2)
Au02 0.0549(3) 0.0573(3) 0.0467(3) 0.0143(2) -0.0163(2) -0.0248(3)
Au03 0.0556(3) 0.0530(3) 0.0534(3) 0.0135(2) -0.0215(3) -0.0229(3)
Au04 0.0525(3) 0.0552(3) 0.0578(3) 0.0148(3) -0.0199(3) -0.0224(3)
Au05 0.0479(3) 0.0569(3) 0.0612(3) 0.0158(3) -0.0157(3) -0.0221(3)
Au06 0.0528(3) 0.0592(3) 0.0561(3) 0.0162(3) -0.0203(3) -0.0183(3)
Au07 0.0467(3) 0.0598(3) 0.0684(4) 0.0174(3) -0.0176(3) -0.0221(3)
Au08 0.0515(3) 0.0633(4) 0.0567(3) 0.0100(3) -0.0110(3) -0.0250(3)
Au09 0.0585(3) 0.0593(3) 0.0580(3) 0.0089(3) -0.0231(3) -0.0164(3)
Au0A 0.0501(3) 0.0733(4) 0.0684(4) 0.0187(3) -0.0227(3) -0.0242(3)
Au0B 0.0740(4) 0.0660(4) 0.0510(3) 0.0178(3) -0.0200(3) -0.0205(3)
Au0C 0.0563(4) 0.0713(4) 0.0663(4) 0.0028(3) -0.0146(3) -0.0143(3)
Au 0.132(11) 0.0432(17) 0.0464(18) 0.0140(12) -0.027(3) -0.029(2)
Au0E 0.1303(7) 0.1027(6) 0.0644(4) 0.0314(4) -0.0256(4) -0.0683(5)
P00F 0.050(2) 0.075(2) 0.064(2) 0.0213(18) -0.0192(17) -0.0290(18)
P00G 0.068(2) 0.065(2) 0.0510(19) 0.0159(16) -0.0204(17) -0.0293(18)
P00H 0.063(2) 0.069(2) 0.056(2) 0.0103(18) -0.0163(18) -0.0056(19)
P00I 0.087(3) 0.053(2) 0.070(2) 0.0034(18) 0.006(2) -0.027(2)
P00J 0.090(3) 0.085(3) 0.063(2) 0.033(2) -0.017(2) -0.034(2)
S00K 0.097(4) 0.086(3) 0.093(3) 0.018(3) -0.008(3) -0.031(3)
S00L 0.131(5) 0.109(4) 0.106(4) 0.021(3) -0.043(4) -0.034(4)
C00N 0.044(6) 0.056(6) 0.063(8) 0.004(6) -0.019(5) -0.022(5)
C00O 0.056(7) 0.065(8) 0.045(6) 0.019(5) -0.023(5) -0.026(6)
C00P 0.059(7) 0.055(7) 0.050(5) 0.013(5) -0.026(5) -0.015(5)
C00Q 0.053(8) 0.084(11) 0.053(8) 0.015(7) -0.027(7) -0.027(7)
C00R 0.035(7) 0.061(8) 0.065(9) 0.017(7) -0.024(6) -0.023(6)
O00S 0.122(11) 0.099(10) 0.073(8) 0.003(7) -0.011(8) -0.025(8)
C00T 0.047(8) 0.083(11) 0.082(11) 0.027(9) -0.031(8) -0.028(8)
C00U 0.066(9) 0.044(7) 0.055(8) 0.010(6) -0.015(7) -0.020(6)
C00V 0.078(10) 0.043(7) 0.051(8) 0.014(6) -0.003(7) -0.019(7)
C00W 0.040(7) 0.064(8) 0.045(7) 0.012(6) -0.017(6) -0.010(6)
C00X 0.077(11) 0.062(9) 0.077(10) 0.004(8) -0.009(9) -0.037(8)
C00Y 0.068(9) 0.053(8) 0.065(9) 0.019(7) -0.031(8) -0.031(7)
C00Z 0.065(8) 0.058(6) 0.055(7) 0.013(6) -0.023(6) -0.028(5)
C010 0.069(10) 0.079(10) 0.051(8) 0.011(7) -0.015(7) -0.029(8)
C011 0.077(9) 0.076(9) 0.052(6) 0.008(6) -0.014(6) -0.023(7)
C012 0.040(7) 0.050(7) 0.064(8) 0.019(6) -0.013(6) -0.016(6)
C013 0.069(9) 0.057(8) 0.058(8) 0.009(7) -0.032(8) -0.016(7)
C014 0.067(10) 0.093(12) 0.043(8) 0.008(7) -0.013(7) -0.018(9)
C015 0.086(12) 0.082(12) 0.076(11) 0.022(9) -0.019(9) -0.051(10)
C016 0.069(9) 0.072(9) 0.054(6) 0.012(6) -0.001(6) -0.026(7)
C017 0.103(12) 0.046(7) 0.046(7) 0.007(6) -0.027(8) -0.027(8)
C018 0.051(6) 0.057(6) 0.043(6) 0.015(5) -0.008(5) -0.029(5)
C019 0.045(7) 0.076(10) 0.063(9) 0.025(7) -0.022(7) -0.026(7)
C01A 0.041(8) 0.078(11) 0.084(11) -0.015(8) -0.019(8) -0.018(7)
C01B 0.054(9) 0.053(9) 0.100(12) 0.039(9) -0.021(8) -0.018(7)
C01C 0.065(8) 0.048(7) 0.055(6) 0.006(5) -0.009(6) -0.023(6)
F01D 0.198(16) 0.096(9) 0.134(11) 0.035(8) -0.040(11) -0.033(9)
C01E 0.083(11) 0.060(9) 0.075(11) 0.002(8) 0.002(9) -0.023(8)
C01F 0.063(9) 0.051(8) 0.072(9) 0.020(7) -0.028(8) -0.026(7)
C01G 0.067(8) 0.049(6) 0.073(9) 0.015(6) -0.030(7) -0.016(5)
C01H 0.090(12) 0.074(10) 0.050(8) 0.022(7) -0.017(8) -0.027(9)
O01I 0.088(10) 0.122(12) 0.169(15) 0.038(11) -0.034(10) -0.048(9)
C01J 0.076(9) 0.054(6) 0.078(10) 0.010(6) -0.028(7) -0.020(6)
C01K 0.064(8) 0.086(10) 0.061(7) 0.010(7) -0.027(6) -0.030(7)
C01L 0.065(9) 0.073(10) 0.057(9) 0.016(7) -0.007(7) -0.003(8)
C01M 0.057(9) 0.073(11) 0.075(10) 0.024(8) -0.006(8) -0.016(8)
C01N 0.034(7) 0.055(9) 0.101(12) 0.028(9) -0.012(7) -0.010(6)
C01O 0.087(9) 0.065(9) 0.057(6) 0.010(6) -0.004(6) -0.024(7)
C01P 0.074(10) 0.067(10) 0.067(10) -0.002(8) -0.010(8) -0.015(8)
C01Q 0.062(9) 0.062(9) 0.072(10) 0.037(8) -0.013(8) -0.019(7)
C01R 0.078(11) 0.077(11) 0.062(10) -0.005(8) -0.025(8) -0.012(9)
C01S 0.056(9) 0.058(9) 0.085(11) 0.003(8) -0.020(8) -0.009(7)
F01T 0.139(13) 0.126(12) 0.174(15) -0.005(10) -0.036(11) -0.070(10)
C01U 0.114(15) 0.091(13) 0.072(11) 0.020(9) -0.010(10) -0.047(12)
C01V 0.041(7) 0.039(7) 0.108(12) 0.009(7) -0.007(7) -0.017(6)
C01W 0.095(10) 0.049(6) 0.074(9) 0.010(6) -0.037(8) -0.026(6)
F01X 0.154(11) 0.134(10) 0.167(12) 0.004(9) -0.036(10) -0.052(9)
C01Y 0.056(8) 0.057(8) 0.063(8) 0.021(6) -0.024(7) -0.032(7)
C01Z 0.056(9) 0.087(11) 0.053(8) 0.017(7) -0.022(7) -0.033(8)
C020 0.064(9) 0.062(9) 0.082(11) 0.005(8) -0.005(8) -0.029(8)
C021 0.094(13) 0.093(13) 0.053(9) -0.003(8) -0.013(9) -0.033(10)
C022 0.053(9) 0.087(12) 0.068(10) 0.011(8) -0.009(7) -0.015(8)
C023 0.058(9) 0.079(10) 0.053(8) 0.015(7) -0.008(7) -0.024(8)
C024 0.045(8) 0.070(10) 0.096(12) 0.014(8) -0.038(8) -0.013(7)
C025 0.084(12) 0.088(12) 0.063(10) 0.016(8) -0.009(8) -0.036(10)
C026 0.071(9) 0.070(8) 0.072(9) 0.012(7) -0.034(7) -0.039(7)
C027 0.088(12) 0.091(12) 0.062(9) 0.030(8) -0.036(9) -0.050(10)
C028 0.083(11) 0.048(8) 0.080(11) 0.010(7) -0.036(9) -0.027(8)
C02A 0.086(12) 0.091(13) 0.068(11) -0.006(9) -0.026(9) -0.008(11)
C02B 0.080(12) 0.074(11) 0.093(13) -0.033(10) -0.010(10) -0.015(9)
C02C 0.118(13) 0.050(7) 0.106(13) 0.001(8) -0.059(11) -0.022(8)
C02D 0.059(9) 0.058(8) 0.071(9) 0.005(7) -0.032(8) -0.029(7)
C02E 0.074(11) 0.079(11) 0.065(9) 0.040(8) -0.028(8) -0.024(9)
C02F 0.116(16) 0.090(13) 0.055(10) 0.018(9) -0.023(10) -0.027(12)
F02G 0.129(11) 0.233(19) 0.142(12) 0.112(13) -0.025(10) -0.079(12)
C02H 0.109(16) 0.088(13) 0.060(10) 0.030(9) -0.023(10) -0.006(12)
C02I 0.075(10) 0.060(9) 0.064(9) -0.002(7) -0.009(8) -0.022(8)
C02J 0.085(13) 0.080(12) 0.079(12) -0.009(9) -0.014(10) 0.010(10)
C02K 0.047(8) 0.074(10) 0.087(12) 0.030(8) -0.016(8) -0.014(7)
C02L 0.087(11) 0.066(9) 0.042(7) 0.014(6) -0.022(7) -0.020(8)
C02M 0.068(9) 0.102(12) 0.068(7) 0.005(7) -0.025(6) -0.040(8)
F02N 0.141(13) 0.118(11) 0.172(15) -0.018(10) 0.002(11) -0.017(9)
F02O 0.145(12) 0.134(12) 0.177(15) 0.059(10) -0.063(11) -0.035(10)
C02P 0.067(10) 0.074(10) 0.069(10) 0.011(8) 0.009(8) -0.024(8)
C02Q 0.093(13) 0.123(15) 0.080(11) 0.050(11) -0.039(10) -0.079(12)
C02R 0.098(13) 0.064(10) 0.074(11) 0.009(8) -0.004(10) -0.038(9)
C02S 0.078(12) 0.054(10) 0.125(16) 0.015(11) -0.032(11) 0.003(9)
C02T 0.073(11) 0.058(10) 0.123(16) 0.028(11) -0.007(11) -0.012(9)
C02U 0.057(9) 0.084(11) 0.079(11) 0.015(9) -0.022(8) -0.023(8)
C02V 0.081(12) 0.076(12) 0.109(15) 0.010(10) -0.032(11) -0.016(10)
C02W 0.087(13) 0.078(12) 0.087(13) 0.024(9) -0.026(11) -0.020(10)
C02X 0.103(9) 0.095(9) 0.092(9) -0.002(8) -0.025(8) -0.024(8)
C02Y 0.051(8) 0.084(11) 0.086(11) 0.029(9) -0.006(8) -0.025(8)
C02Z 0.070(11) 0.099(13) 0.084(12) 0.006(10) -0.003(9) -0.050(10)
C030 0.057(9) 0.065(10) 0.092(12) 0.018(8) -0.025(8) -0.023(7)
C031 0.088(12) 0.050(8) 0.078(11) 0.000(8) 0.016(9) -0.019(8)
C032 0.092(11) 0.075(10) 0.054(7) 0.007(6) -0.014(7) -0.026(8)
C034 0.073(11) 0.114(15) 0.076(11) 0.025(10) -0.017(9) -0.044(11)
C035 0.059(10) 0.094(13) 0.097(13) 0.037(10) -0.030(9) -0.030(9)
C036 0.136(11) 0.049(7) 0.128(14) 0.011(8) -0.091(11) -0.030(7)
C037 0.058(9) 0.062(9) 0.076(10) 0.021(7) -0.018(8) -0.028(7)
O038 0.079(10) 0.177(17) 0.158(15) 0.025(13) -0.032(10) -0.049(10)
C039 0.123(16) 0.089(13) 0.074(12) 0.029(10) -0.040(11) -0.034(12)
C03A 0.073(12) 0.104(16) 0.103(15) -0.014(12) 0.003(11) -0.019(11)
C03B 0.043(8) 0.075(11) 0.140(17) 0.006(11) -0.035(10) -0.002(8)
C03C 0.065(10) 0.091(13) 0.092(12) -0.006(10) -0.011(9) -0.039(9)
C03D 0.117(18) 0.114(16) 0.075(12) 0.015(11) -0.017(12) -0.068(14)
C03E 0.151(19) 0.081(12) 0.072(11) 0.019(9) -0.053(13) -0.056(13)
C03F 0.107(12) 0.106(13) 0.060(7) -0.005(8) -0.020(7) -0.047(10)
C03G 0.092(12) 0.050(9) 0.160(17) 0.004(10) 0.015(12) -0.036(9)
C03H 0.052(10) 0.123(17) 0.069(11) 0.022(10) -0.021(8) -0.025(10)
C03I 0.103(14) 0.103(14) 0.081(12) 0.016(10) -0.049(11) -0.054(12)
C03J 0.098(16) 0.101(15) 0.082(13) -0.011(11) -0.006(12) -0.020(12)
C03K 0.090(13) 0.104(14) 0.082(13) 0.035(11) -0.040(11) -0.021(11)
C03L 0.096(13) 0.050(9) 0.091(12) 0.007(8) -0.015(10) -0.036(9)
C03M 0.072(11) 0.106(15) 0.061(10) 0.016(10) -0.016(9) 0.002(11)
C03N 0.050(9) 0.064(10) 0.108(13) 0.008(9) -0.009(9) -0.023(8)
C03O 0.055(10) 0.141(19) 0.121(17) 0.057(14) -0.047(11) -0.028(11)
C03P 0.096(13) 0.095(13) 0.079(12) 0.009(10) -0.039(10) -0.035(11)
C03Q 0.043(9) 0.092(14) 0.148(19) 0.003(13) -0.008(10) -0.017(9)
C03S 0.109(9) 0.094(13) 0.071(7) -0.004(8) 0.011(8) -0.046(10)
C03T 0.123(13) 0.061(7) 0.090(12) 0.013(8) -0.056(10) -0.043(8)
O03U 0.24(3) 0.22(2) 0.084(12) 0.013(13) -0.057(14) -0.058(19)
C03V 0.126(17) 0.082(13) 0.077(12) 0.009(10) -0.039(12) -0.022(12)
C03W 0.055(10) 0.092(14) 0.109(15) -0.006(11) 0.002(10) -0.015(9)
C03X 0.101(15) 0.123(18) 0.110(16) 0.013(14) -0.002(13) -0.072(14)
C03Y 0.121(17) 0.118(17) 0.057(11) -0.004(10) -0.030(11) -0.040(13)
C03Z 0.111(15) 0.085(12) 0.057(10) 0.022(8) -0.035(10) -0.014(11)
C040 0.094(13) 0.051(9) 0.095(13) 0.018(9) -0.001(10) -0.015(9)
C041 0.076(11) 0.070(10) 0.067(10) 0.016(8) -0.043(9) -0.017(8)
C042 0.086(13) 0.113(16) 0.070(11) 0.031(11) -0.022(10) -0.027(12)
C043 0.062(10) 0.081(12) 0.108(14) -0.019(10) -0.009(10) -0.015(9)
C044 0.112(17) 0.103(17) 0.095(14) 0.042(12) -0.013(13) -0.012(13)
C045 0.081(11) 0.102(13) 0.066(10) 0.020(9) -0.032(9) -0.049(10)
C046 0.122(17) 0.103(15) 0.086(13) 0.007(11) -0.060(13) -0.056(13)
C047 0.087(12) 0.140(17) 0.078(12) 0.064(12) -0.046(10) -0.061(12)
C048 0.063(11) 0.134(17) 0.072(11) 0.009(11) -0.031(9) -0.015(11)
C049 0.100(9) 0.111(15) 0.118(13) -0.031(11) 0.030(9) -0.054(11)
C04A 0.082(12) 0.087(13) 0.097(14) -0.012(11) -0.055(11) 0.005(10)
C04B 0.086(13) 0.090(13) 0.090(13) 0.028(10) -0.014(11) -0.022(11)
C04C 0.092(14) 0.144(19) 0.062(11) 0.031(12) -0.022(11) -0.037(14)
N04D 0.118(15) 0.133(17) 0.117(15) 0.028(12) -0.027(12) -0.009(13)
C04E 0.054(9) 0.086(12) 0.116(15) 0.024(11) -0.024(9) -0.030(9)
C04F 0.072(12) 0.106(15) 0.092(14) 0.033(11) 0.002(10) -0.021(10)
C04G 0.048(9) 0.093(14) 0.122(16) 0.020(12) -0.017(10) -0.014(9)
C04H 0.079(12) 0.058(10) 0.160(17) -0.010(11) -0.024(12) -0.004(9)
C04I 0.069(11) 0.105(15) 0.086(13) 0.014(11) 0.009(10) -0.010(11)
C04J 0.104(17) 0.14(2) 0.120(19) -0.024(16) -0.003(14) -0.068(16)
C04K 0.112(17) 0.068(13) 0.131(19) 0.006(12) -0.017(14) -0.009(12)
C04L 0.120(17) 0.068(12) 0.118(17) 0.006(11) -0.005(14) -0.055(12)
C04M 0.167(15) 0.067(11) 0.17(2) 0.046(11) -0.112(15) -0.051(11)
C04N 0.092(16) 0.103(16) 0.15(2) 0.018(15) -0.044(15) -0.045(13)
C04O 0.129(11) 0.128(12) 0.120(11) 0.003(9) -0.028(9) -0.022(9)
C04P 0.15(2) 0.102(15) 0.088(14) -0.015(11) 0.017(14) -0.082(15)
C04Q 0.073(12) 0.076(13) 0.133(18) -0.008(12) -0.017(12) -0.008(10)
C04S 0.073(12) 0.113(16) 0.090(13) 0.026(11) -0.010(10) -0.034(11)
C04U 0.16(2) 0.058(11) 0.105(16) 0.007(10) 0.021(15) 0.006(12)
C04W 0.094(9) 0.101(9) 0.086(9) 0.018(7) -0.029(7) -0.023(7)
C04X 0.083(12) 0.084(13) 0.105(14) 0.020(11) 0.001(11) -0.035(11)
C04Y 0.106(17) 0.114(18) 0.095(16) -0.012(13) -0.014(14) -0.014(13)
C04Z 0.135(11) 0.073(11) 0.135(17) -0.005(10) -0.079(13) 0.006(10)
C050 0.092(14) 0.069(11) 0.114(17) 0.017(11) -0.027(12) 0.002(10)
C051 0.109(15) 0.070(12) 0.120(16) -0.029(11) 0.008(13) -0.042(11)
C052 0.092(11) 0.073(8) 0.097(12) 0.021(8) -0.053(10) -0.045(7)
C053 0.082(12) 0.093(13) 0.112(15) 0.053(11) -0.020(11) -0.042(11)
C054 0.072(13) 0.16(2) 0.117(17) 0.078(16) -0.027(12) -0.038(13)
C055 0.100(17) 0.122(19) 0.098(16) -0.028(14) -0.027(13) -0.019(14)
C056 0.121(19) 0.121(18) 0.066(12) 0.019(11) -0.016(12) -0.001(15)
C057 0.087(13) 0.095(14) 0.19(2) -0.005(14) -0.027(14) -0.040(11)
C058 0.18(2) 0.069(13) 0.098(15) 0.020(11) 0.025(16) 0.005(14)
C059 0.096(15) 0.080(13) 0.140(19) 0.002(13) -0.001(14) -0.046(12)
C05A 0.110(17) 0.093(16) 0.121(19) 0.020(14) -0.001(15) -0.011(13)
C05B 0.088(13) 0.076(11) 0.092(13) 0.004(10) -0.039(11) -0.030(10)
C05C 0.117(19) 0.17(3) 0.12(2) 0.035(18) -0.001(16) -0.092(18)
C05F 0.16(3) 0.082(15) 0.13(2) -0.005(15) -0.09(2) -0.013(15)
C05G 0.112(15) 0.061(11) 0.22(2) 0.028(13) -0.016(16) -0.040(11)
C05H 0.077(12) 0.069(11) 0.129(17) 0.006(11) 0.018(11) -0.031(9)
C05I 0.113(16) 0.065(12) 0.126(17) 0.011(11) 0.024(13) -0.035(11)
C05J 0.133(12) 0.133(12) 0.123(11) -0.001(9) -0.042(9) -0.029(9)
C05L 0.14(2) 0.14(2) 0.104(19) 0.043(16) 0.006(16) -0.056(18)
C05M 0.153(16) 0.19(3) 0.112(14) -0.059(15) 0.047(12) -0.107(18)
C05N 0.061(12) 0.20(3) 0.095(16) 0.031(17) -0.041(11) -0.022(15)
C05O 0.13(2) 0.15(2) 0.077(14) 0.035(14) -0.001(13) -0.003(17)
C37 0.179(15) 0.093(13) 0.065(8) 0.008(8) -0.005(9) -0.083(13)
C41 0.210(19) 0.15(2) 0.115(14) -0.044(14) 0.038(16) -0.12(2)
C48 0.093(17) 0.16(3) 0.15(2) 0.07(2) 0.022(15) 0.003(16)
C04V 0.062(13) 0.21(3) 0.13(2) 0.03(2) 0.017(13) -0.028(16)
C04R 0.092(15) 0.16(2) 0.107(16) 0.051(15) -0.031(13) -0.072(16)
C033 0.067(11) 0.099(14) 0.089(13) 0.009(10) -0.003(9) -0.027(10)
C03R 0.067(10) 0.085(11) 0.054(9) 0.020(8) -0.014(7) -0.005(8)
C34 0.076(12) 0.124(17) 0.095(14) 0.044(12) 0.012(11) 0.019(12)
C53 0.22(2) 0.16(2) 0.085(11) -0.012(13) 0.018(14) -0.12(2)
C4 0.116(11) 0.130(11) 0.110(11) 0.014(9) -0.029(9) -0.024(9)
C7 0.17(3) 0.090(16) 0.090(16) 0.027(13) -0.031(17) -0.031(18)
C6 0.095(16) 0.18(2) 0.099(16) 0.073(16) -0.042(13) -0.049(16)
C1 0.076(13) 0.081(13) 0.26(2) -0.003(16) -0.019(15) -0.021(11)
C9 0.089(14) 0.15(2) 0.080(13) 0.018(13) -0.023(11) -0.020(14)
C11 0.23(4) 0.086(16) 0.092(17) -0.004(13) -0.07(2) -0.007(19)
C24 0.25(2) 0.094(18) 0.38(4) 0.09(2) -0.25(3) -0.061(16)
C25 0.118(17) 0.098(15) 0.25(2) 0.013(17) -0.001(18) -0.059(14)
C31 0.23(2) 0.069(13) 0.24(3) 0.004(14) -0.17(2) -0.004(13)
C33 0.19(3) 0.076(15) 0.14(2) 0.038(14) 0.03(2) -0.018(16)
C38 0.24(2) 0.103(18) 0.41(5) 0.14(2) -0.24(3) -0.106(17)
C39 0.19(3) 0.108(19) 0.14(2) 0.025(17) 0.08(2) 0.026(19)
C12 0.148(13) 0.144(13) 0.132(12) -0.001(9) -0.029(9) -0.034(9)
C14 0.22(4) 0.084(19) 0.16(3) 0.034(18) 0.03(3) -0.01(2)
C5 0.20(3) 0.076(16) 0.14(2) -0.002(16) -0.02(2) 0.00(2)
C26 0.133(11) 0.123(11) 0.116(11) -0.002(8) -0.039(9) -0.023(9)
C27 0.14(3) 0.13(3) 0.16(3) -0.01(2) -0.06(2) -0.01(2)
Au1 0.0806(15) 0.0539(6) 0.0639(6) 0.0104(4) -0.0197(6) -0.0202(6)
S1 0.193(4) 0.193(4) 0.192(4) -0.0112(10) -0.0334(12) -0.0441(13)
O11 0.240(10) 0.240(10) 0.239(10) -0.014(2) -0.042(3) -0.053(3)
O38 0.264(10) 0.264(10) 0.264(10) -0.016(2) -0.046(3) -0.059(3)
F17 0.252(8) 0.251(8) 0.252(8) -0.014(2) -0.044(2) -0.056(3)
F19 0.249(8) 0.250(8) 0.249(8) -0.014(2) -0.045(2) -0.056(3)
F47 0.263(8) 0.263(8) 0.261(8) -0.014(2) -0.046(2) -0.059(3)
C2 0.252(7) 0.252(7) 0.252(7) -0.0146(11) -0.0442(16) -0.0563(19)
S2 0.308(7) 0.308(7) 0.308(7) -0.0179(11) -0.0534(16) -0.0690(19)
N16 0.245(8) 0.246(8) 0.245(8) -0.0142(11) -0.0430(18) -0.055(2)
O8 0.254(10) 0.254(10) 0.254(10) -0.015(2) -0.044(3) -0.057(3)
O13 0.251(10) 0.252(10) 0.252(10) -0.015(2) -0.044(3) -0.057(3)
C3 0.313(9) 0.314(9) 0.314(9) -0.0181(11) -0.0552(18) -0.070(2)
F1 0.329(10) 0.329(10) 0.329(10) -0.019(2) -0.057(3) -0.074(3)
F59 0.324(10) 0.324(10) 0.324(10) -0.018(2) -0.057(3) -0.072(3)
F60 0.345(10) 0.344(10) 0.346(10) -0.020(2) -0.060(3) -0.078(3)

loop_
_atom_type_symbol
_atom_type_description
_atom_type_scat_dispersion_real
_atom_type_scat_dispersion_imag
_atom_type_scat_source
C C 0.0181 0.0091 'International Tables Vol C Tables 4.2.6.8 and 6.1.1.4'
H H 0.0000 0.0000 'International Tables Vol C Tables 4.2.6.8 and 6.1.1.4'
Au Au -4.4197 7.2980 'International Tables Vol C Tables 4.2.6.8 and 6.1.1.4'
F F 0.0727 0.0534 'International Tables Vol C Tables 4.2.6.8 and 6.1.1.4'
N N 0.0311 0.0180 'International Tables Vol C Tables 4.2.6.8 and 6.1.1.4'
O O 0.0492 0.0322 'International Tables Vol C Tables 4.2.6.8 and 6.1.1.4'
P P 0.2955 0.4335 'International Tables Vol C Tables 4.2.6.8 and 6.1.1.4'
S S 0.3331 0.5567 'International Tables Vol C Tables 4.2.6.8 and 6.1.1.4'

loop_
_geom_angle_atom_site_label_1
_geom_angle_atom_site_label_2
_geom_angle_atom_site_label_3
_geom_angle
_geom_angle_site_symmetry_1
_geom_angle_site_symmetry_3
_geom_angle_publ_flag
Au02 Au2 Au0C 106.43(2) . . ?
Au06 Au2 Au02 102.80(3) . . ?
Au06 Au2 Au0A 58.42(2) . . ?
Au06 Au2 Au0C 107.11(2) . . ?
Au0A Au2 Au02 55.84(2) . . ?
Au0A Au2 Au0C 147.04(3) . . ?
C00N Au2 Au02 49.4(4) . . ?
C00N Au2 Au06 151.3(4) . . ?
C00N Au2 Au0A 94.7(4) . . ?
C00N Au2 Au0C 90.1(4) . . ?
C00N Au2 C00O 157.2(6) . . ?
C00O Au2 Au02 153.4(4) . . ?
C00O Au2 Au06 50.8(4) . . ?
C00O Au2 Au0A 103.3(4) . . ?
C00O Au2 Au0C 82.4(4) . . ?
Au2 Au02 Au03 71.02(2) . . ?
Au2 Au02 Au09 109.38(2) . . ?
Au2 Au02 Au0B 126.70(3) . . ?
Au09 Au02 Au03 65.123(19) . . ?
Au0A Au02 Au2 61.76(2) . . ?
Au0A Au02 Au03 126.47(2) . . ?
Au0A Au02 Au09 107.77(3) . . ?
Au0A Au02 Au0B 158.19(3) . . ?
Au0B Au02 Au03 55.72(2) . . ?
Au0B Au02 Au09 51.438(19) . . ?
C00N Au02 Au2 47.8(4) . . ?
C00N Au02 Au03 63.2(4) . . ?
C00N Au02 Au09 128.1(3) . . ?
C00N Au02 Au0A 98.4(4) . . ?
C00N Au02 Au0B 100.6(4) . . ?
C00Q Au02 Au2 142.1(4) . . ?
C00Q Au02 Au03 120.1(4) . . ?
C00Q Au02 Au09 57.3(4) . . ?
C00Q Au02 Au0A 87.3(4) . . ?
C00Q Au02 Au0B 75.7(4) . . ?
C00Q Au02 C00N 169.5(5) . . ?
Au04 Au03 Au02 105.31(2) . . ?
Au04 Au03 Au0B 112.89(3) . . ?
Au0B Au03 Au02 56.04(2) . . ?
Au0C Au03 Au02 108.34(2) . . ?
Au0C Au03 Au04 65.43(2) . . ?
Au0C Au03 Au0B 164.03(3) . . ?
C013 Au03 Au02 116.3(4) . . ?
C013 Au03 Au04 49.7(4) . . ?
C013 Au03 Au0B 79.9(4) . . ?
C013 Au03 Au0C 107.3(4) . . ?
C018 Au03 Au02 62.2(4) . . ?
C018 Au03 Au04 143.8(3) . . ?
C018 Au03 Au0B 88.9(3) . . ?
C018 Au03 Au0C 85.6(3) . . ?
C018 Au03 C013 166.1(5) . . ?
Au03 Au04 Au0C 55.96(2) . . ?
Au03 Au04 Au 123.1(3) . . ?
Au03 Au04 Au1 112.56(7) . . ?
Au08 Au04 Au03 103.77(3) . . ?
Au08 Au04 Au0C 57.39(2) . . ?
Au08 Au04 Au 104.67(13) . . ?
Au08 Au04 Au1 101.12(4) . . ?
Au0C Au04 Au1 144.73(8) . . ?
Au Au04 Au0C 156.3(3) . . ?
C013 Au04 Au03 49.7(4) . . ?
C013 Au04 Au08 153.4(4) . . ?
C013 Au04 Au0C 98.8(4) . . ?
C013 Au04 Au 94.1(4) . . ?
C013 Au04 Au1 92.7(4) . . ?
C019 Au04 Au03 156.0(5) . . ?
C019 Au04 Au08 52.5(4) . . ?
C019 Au04 Au0C 102.0(5) . . ?
C019 Au04 Au 72.5(5) . . ?
C019 Au04 C013 153.8(6) . . ?
C019 Au04 Au1 79.3(4) . . ?
Au07 Au05 Au09 100.93(2) . . ?
Au07 Au05 Au0A 111.49(3) . . ?
Au07 Au05 Au1 55.02(4) . . ?
Au09 Au05 Au0A 101.60(2) . . ?
C00T Au05 Au07 49.2(4) . . ?
C00T Au05 Au09 150.1(4) . . ?
C00T Au05 Au0A 91.1(5) . . ?
C00T Au05 Au1 98.4(4) . . ?
C00X Au05 Au07 150.5(5) . . ?
C00X Au05 Au09 50.4(5) . . ?
C00X Au05 Au0A 84.4(5) . . ?
C00X Au05 C00T 159.2(6) . . ?
C00X Au05 Au1 97.2(5) . . ?
Au1 Au05 Au09 55.98(3) . . ?
Au1 Au05 Au0A 143.43(4) . . ?
Au2 Au06 Au08 73.29(2) . . ?
Au0A Au06 Au2 62.03(2) . . ?
Au0A Au06 Au08 123.15(2) . . ?
Au0E Au06 Au2 129.14(3) . . ?
Au0E Au06 Au08 57.08(3) . . ?
Au0E Au06 Au0A 157.43(4) . . ?
C00O Au06 Au2 50.2(3) . . ?
C00O Au06 Au08 62.7(4) . . ?
C00O Au06 Au0A 106.1(3) . . ?
C00O Au06 Au0E 93.8(3) . . ?
C00R Au06 Au2 146.5(4) . . ?
C00R Au06 Au08 111.8(4) . . ?
C00R Au06 Au0A 90.8(3) . . ?
C00R Au06 Au0E 70.7(3) . . ?
C00R Au06 C00O 162.6(5) . . ?
Au05 Au07 Au08 106.95(2) . . ?
Au05 Au07 Au 80.1(4) . . ?
Au05 Au07 Au0E 115.51(3) . . ?
Au Au07 Au08 95.5(3) . . ?
Au Au07 Au0E 150.9(4) . . ?
Au0E Au07 Au08 57.28(3) . . ?
C00T Au07 Au05 51.5(4) . . ?
C00T Au07 Au08 119.0(5) . . ?
C00T Au07 Au 125.6(7) . . ?
C00T Au07 Au0E 80.8(5) . . ?
C00T Au07 Au1 109.3(5) . . ?
C00W Au07 Au05 138.4(3) . . ?
C00W Au07 Au08 61.3(4) . . ?
C00W Au07 Au 63.0(6) . . ?
C00W Au07 Au0E 92.1(4) . . ?
C00W Au07 C00T 170.1(5) . . ?
C00W Au07 Au1 79.4(4) . . ?
Au1 Au07 Au05 64.84(11) . . ?
Au1 Au07 Au08 104.93(5) . . ?
Au1 Au07 Au0E 162.08(5) . . ?
Au04 Au08 Au06 109.85(2) . . ?
Au04 Au08 Au07 76.42(2) . . ?
Au04 Au08 Au0C 65.74(2) . . ?
Au04 Au08 Au0E 130.67(3) . . ?
Au07 Au08 Au06 63.167(19) . . ?
Au0C Au08 Au06 102.77(2) . . ?
Au0C Au08 Au07 132.11(3) . . ?
Au0C Au08 Au0E 148.59(3) . . ?
Au0E Au08 Au06 48.99(2) . . ?
Au0E Au08 Au07 54.29(2) . . ?
C019 Au08 Au04 49.8(3) . . ?
C019 Au08 Au06 126.2(4) . . ?
C019 Au08 Au07 63.6(4) . . ?
C019 Au08 Au0C 107.1(3) . . ?
C019 Au08 Au0E 102.2(4) . . ?
C01C Au08 Au04 140.6(4) . . ?
C01C Au08 Au06 58.1(4) . . ?
C01C Au08 Au07 118.1(4) . . ?
C01C Au08 Au0C 80.0(4) . . ?
C01C Au08 Au0E 73.0(4) . . ?
C01C Au08 C019 169.1(5) . . ?
Au05 Au09 Au02 74.10(2) . . ?
Au05 Au09 Au 73.1(3) . . ?
Au0B Au09 Au02 57.97(2) . . ?
Au0B Au09 Au05 131.24(3) . . ?
Au0B Au09 Au 146.1(4) . . ?
Au0B Au09 C00Q 70.4(3) . . ?
Au0B Au09 Au1 159.27(9) . . ?
Au Au09 Au02 130.13(8) . . ?
C00Q Au09 Au02 39.4(3) . . ?
C00Q Au09 Au05 66.9(3) . . ?
C00Q Au09 Au 139.9(4) . . ?
C00V Au09 Au02 110.3(4) . . ?
C00V Au09 Au05 147.2(4) . . ?
C00V Au09 Au0B 66.9(4) . . ?
C00V Au09 Au 80.9(5) . . ?
C00V Au09 C00Q 137.2(5) . . ?
C00V Au09 C00X 165.3(5) . . ?
C00V Au09 Au1 94.1(4) . . ?
C00X Au09 Au02 65.5(4) . . ?
C00X Au09 Au05 47.0(4) . . ?
C00X Au09 Au0B 100.4(4) . . ?
C00X Au09 Au 112.8(5) . . ?
C00X Au09 C00Q 31.7(5) . . ?
C00X Au09 Au1 99.5(4) . . ?
Au1 Au09 Au02 127.06(5) . . ?
Au1 Au09 Au05 61.82(8) . . ?
Au1 Au09 C00Q 127.6(3) . . ?
Au2 Au0A Au05 96.18(2) . . ?
Au02 Au0A Au2 62.40(2) . . ?
Au02 Au0A Au05 76.49(2) . . ?
Au02 Au0A Au06 108.91(3) . . ?
Au06 Au0A Au2 59.55(2) . . ?
Au06 Au0A Au05 72.71(2) . . ?
P00F Au0A Au2 153.86(12) . . ?
P00F Au0A Au02 132.39(9) . . ?
P00F Au0A Au05 107.91(12) . . ?
P00F Au0A Au06 117.73(9) . . ?
Au03 Au0B Au02 68.24(2) . . ?
Au09 Au0B Au02 70.59(2) . . ?
Au09 Au0B Au03 77.44(2) . . ?
P00G Au0B Au02 121.73(11) . . ?
P00G Au0B Au03 113.92(11) . . ?
P00G Au0B Au09 165.12(11) . . ?
P00G Au0B C00V 129.6(3) . . ?
C00V Au0B Au02 104.2(3) . . ?
C00V Au0B Au03 63.0(3) . . ?
C00V Au0B Au09 45.4(3) . . ?
Au03 Au0C Au2 73.72(2) . . ?
Au03 Au0C Au04 58.61(2) . . ?
Au03 Au0C Au08 105.54(3) . . ?
Au04 Au0C Au2 93.03(2) . . ?
Au08 Au0C Au2 76.58(2) . . ?
Au08 Au0C Au04 56.87(2) . . ?
P00H Au0C Au2 109.79(12) . . ?
P00H Au0C Au03 128.47(10) . . ?
P00H Au0C Au04 157.11(12) . . ?
P00H Au0C Au08 125.61(10) . . ?
Au04 Au Au09 70.27(10) . . ?
Au07 Au Au04 80.40(12) . . ?
Au07 Au Au09 94.1(5) . . ?
P00I Au Au04 134.7(7) . . ?
P00I Au Au07 144.6(6) . . ?
P00I Au Au09 101.7(4) . . ?
P00I Au C00W 135.4(7) . . ?
C00W Au Au04 66.4(4) . . ?
C00W Au Au07 44.0(3) . . ?
C00W Au Au09 122.8(4) . . ?
Au06 Au0E Au07 78.38(3) . . ?
Au06 Au0E Au08 73.93(3) . . ?
Au07 Au0E Au08 68.43(2) . . ?
P00J Au0E Au06 161.09(14) . . ?
P00J Au0E Au07 119.09(15) . . ?
P00J Au0E Au08 117.72(13) . . ?
C01Z P00F Au0A 112.9(5) . . ?
C01Z P00F C037 107.9(8) . . ?
C022 P00F Au0A 109.0(6) . . ?
C022 P00F C01Z 109.1(8) . . ?
C022 P00F C037 106.2(8) . . ?
C037 P00F Au0A 111.5(5) . . ?
C010 P00G Au0B 110.9(5) . . ?
C010 P00G C02L 107.1(7) . . ?
C01E P00G Au0B 114.9(6) . . ?
C01E P00G C010 107.3(8) . . ?
C01E P00G C02L 108.3(8) . . ?
C02L P00G Au0B 107.9(5) . . ?
C01P P00H Au0C 115.1(5) . . ?
C01R P00H Au0C 109.7(6) . . ?
C01R P00H C01P 105.6(8) . . ?
C01R P00H C03R 105.7(7) . . ?
C03R P00H Au0C 114.2(4) . . ?
C03R P00H C01P 105.8(7) . . ?
C020 P00I Au 126.6(6) . . ?
C020 P00I Au1 115.1(6) . . ?
C031 P00I Au 113.7(7) . . ?
C031 P00I C020 106.0(8) . . ?
C031 P00I C03G 108.8(8) . . ?
C031 P00I Au1 107.3(7) . . ?
C03G P00I Au 92.2(10) . . ?
C03G P00I C020 107.5(10) . . ?
C03G P00I Au1 111.8(8) . . ?
C02R P00J Au0E 109.5(5) . . ?
C02X P00J Au0E 111.2(8) . . ?
C02X P00J C02R 109.6(10) . . ?
C04B P00J Au0E 111.1(6) . . ?
C04B P00J C02R 108.5(9) . . ?
C04B P00J C02X 106.9(10) . . ?
O00S S00K O01I 119.0(11) . . ?
O00S S00K N04D 117.9(10) . . ?
O00S S00K C7 103.3(11) . . ?
O01I S00K N04D 106.7(11) . . ?
O01I S00K C7 105.5(13) . . ?
N04D S00K C7 102.4(12) . . ?
O038 S00L O03U 118.5(14) . . ?
O038 S00L N04D 117.0(11) . . ?
O038 S00L C4 107.2(13) . . ?
O03U S00L N04D 111.8(14) . . ?
O03U S00L C4 99.3(14) . . ?
N04D S00L C4 99.3(13) . . ?
Au2 C00N Au02 82.8(5) . . ?
C00Z C00N Au2 115.1(9) . . ?
C00Z C00N Au02 116.0(9) . . ?
C018 C00N Au2 112.7(9) . . ?
C018 C00N Au02 105.8(10) . . ?
C018 C00N C00Z 118.7(12) . . ?
Au2 C00O Au06 79.1(5) . . ?
C00P C00O Au2 116.6(9) . . ?
C00P C00O Au06 115.9(9) . . ?
C00P C00O C01C 118.0(12) . . ?
C01C C00O Au2 117.4(9) . . ?
C01C C00O Au06 102.2(10) . . ?
C00O C00P C011 123.3(13) . . ?
C00O C00P C01K 120.1(13) . . ?
C01K C00P C011 116.2(14) . . ?
Au02 C00Q Au09 83.3(5) . . ?
C00U C00Q Au02 120.8(11) . . ?
C00U C00Q Au09 126.9(10) . . ?
C00U C00Q C00X 116.5(14) . . ?
C00X C00Q Au02 122.2(11) . . ?
C00X C00Q Au09 55.8(9) . . ?
C00T C00R Au06 119.9(10) . . ?
C00T C00R C015 121.2(15) . . ?
C015 C00R Au06 118.9(13) . . ?
Au07 C00T Au05 79.3(5) . . ?
C00R C00T Au05 113.1(11) . . ?
C00R C00T Au07 111.2(11) . . ?
C00R C00T C01Q 117.5(14) . . ?
C01Q C00T Au05 113.6(12) . . ?
C01Q C00T Au07 116.3(12) . . ?
C00Q C00U H00U 118.0 . . ?
C023 C00U C00Q 124.0(13) . . ?
C023 C00U H00U 118.0 . . ?
Au09 C00V Au0B 67.7(4) . . ?
C013 C00V Au09 120.9(11) . . ?
C013 C00V Au0B 104.6(10) . . ?
C013 C00V C017 119.2(15) . . ?
C017 C00V Au09 119.9(11) . . ?
C017 C00V Au0B 100.5(8) . . ?
Au07 C00W Au 72.9(6) . . ?
C012 C00W Au07 119.5(9) . . ?
C012 C00W Au 108.6(9) . . ?
C019 C00W Au07 120.4(11) . . ?
C019 C00W Au 94.6(9) . . ?
C019 C00W C012 119.7(12) . . ?
Au05 C00X Au09 82.6(5) . . ?
C00Q C00X Au05 119.4(12) . . ?
C00Q C00X Au09 92.5(10) . . ?
C01A C00X Au05 116.5(12) . . ?
C01A C00X Au09 114.1(12) . . ?
C01A C00X C00Q 120.3(14) . . ?
C017 C00Y C028 116.5(14) . . ?
C02D C00Y C017 122.2(14) . . ?
C02D C00Y C028 121.2(13) . . ?
C01W C00Z C00N 119.9(13) . . ?
C026 C00Z C00N 120.7(13) . . ?
C026 C00Z C01W 119.5(14) . . ?
C014 C010 P00G 117.5(11) . . ?
C01H C010 P00G 124.3(14) . . ?
C01H C010 C014 118.1(15) . . ?
C00P C011 C01O 114.7(14) . . ?
C032 C011 C00P 122.0(15) . . ?
C032 C011 C01O 123.2(15) . . ?
C00W C012 H012 119.1 . . ?
C01Y C012 C00W 121.9(12) . . ?
C01Y C012 H012 119.1 . . ?
Au03 C013 Au04 80.6(5) . . ?
C00V C013 Au03 106.7(11) . . ?
C00V C013 Au04 112.8(10) . . ?
C00V C013 C01F 121.6(14) . . ?
C01F C013 Au03 114.6(10) . . ?
C01F C013 Au04 113.1(10) . . ?
C010 C014 H014 119.5 . . ?
C021 C014 C010 121.0(15) . . ?
C021 C014 H014 119.5 . . ?
C00R C015 H015 118.5 . . ?
C00R C015 C01B 123.0(18) . . ?
C01B C015 H015 118.5 . . ?
C01C C016 H016 118.6 . . ?
C01O C016 H016 118.6 . . ?
C01O C016 C01C 122.9(15) . . ?
C00V C017 H017 120.2 . . ?
C00Y C017 C00V 119.6(15) . . ?
C00Y C017 H017 120.2 . . ?
C00N C018 Au03 117.0(10) . . ?
C00N C018 C01G 118.9(13) . . ?
C01G C018 Au03 123.6(11) . . ?
Au04 C019 Au08 77.7(5) . . ?
C00W C019 Au04 118.6(10) . . ?
C00W C019 Au08 103.3(10) . . ?
C00W C019 C01S 119.9(13) . . ?
C01S C019 Au04 111.2(9) . . ?
C01S C019 Au08 118.6(11) . . ?
C00X C01A C03Q 121.2(16) . . ?
C02I C01A C00X 123.5(15) . . ?
C02I C01A C03Q 115.4(15) . . ?
C015 C01B C01N 118.4(15) . . ?
C015 C01B C02K 119.1(18) . . ?
C01N C01B C02K 122.5(14) . . ?
C00O C01C Au08 121.0(10) . . ?
C016 C01C Au08 118.6(11) . . ?
C016 C01C C00O 119.4(14) . . ?
C01U C01E P00G 121.7(15) . . ?
C045 C01E P00G 121.2(12) . . ?
C045 C01E C01U 117.1(17) . . ?
C024 C01F C013 122.2(14) . . ?
C024 C01F C02D 118.9(13) . . ?
C02D C01F C013 118.9(14) . . ?
C018 C01G H01G 119.0 . . ?
C01J C01G C018 122.0(14) . . ?
C01J C01G H01G 119.0 . . ?
C010 C01H H01H 120.2 . . ?
C010 C01H C02F 119.6(17) . . ?
C02F C01H H01H 120.2 . . ?
C01G C01J C01W 122.5(14) . . ?
C01G C01J C036 117.8(15) . . ?
C01W C01J C036 119.7(14) . . ?
C00P C01K H01K 120.1 . . ?
C02M C01K C00P 119.9(15) . . ?
C02M C01K H01K 120.1 . . ?
C01P C01L H01L 118.9 . . ?
C042 C01L H01L 118.9 . . ?
C042 C01L C01P 122.2(19) . . ?
C022 C01M H01M 118.2 . . ?
C04G C01M H01M 118.2 . . ?
C04G C01M C022 123.6(15) . . ?
C01B C01N C01Q 118.4(14) . . ?
C01B C01N C02T 124.1(17) . . ?
C01Q C01N C02T 117.5(19) . . ?
C011 C01O C03S 122.0(16) . . ?
C016 C01O C011 121.1(14) . . ?
C016 C01O C03S 116.9(16) . . ?
C01L C01P P00H 122.0(12) . . ?
C01L C01P C02V 116.6(16) . . ?
C02V C01P P00H 121.3(14) . . ?
C01N C01Q C00T 120.9(17) . . ?
C040 C01Q C00T 121.0(16) . . ?
C040 C01Q C01N 117.6(15) . . ?
C02B C01R P00H 117.3(13) . . ?
C03V C01R P00H 126.6(16) . . ?
C03V C01R C02B 116.1(18) . . ?
C01V C01S C019 118.2(13) . . ?
C030 C01S C019 121.2(14) . . ?
C030 C01S C01V 120.5(14) . . ?
C01E C01U H01U 118.2 . . ?
C04P C01U C01E 124(2) . . ?
C04P C01U H01U 118.2 . . ?
C01S C01V C01Y 120.1(12) . . ?
C03C C01V C01S 117.6(14) . . ?
C03C C01V C01Y 122.2(13) . . ?
C01J C01W C00Z 117.8(14) . . ?
C02C C01W C00Z 116.8(15) . . ?
C02C C01W C01J 125.4(15) . . ?
C012 C01Y C01V 119.9(12) . . ?
C012 C01Y C03N 120.5(13) . . ?
C01V C01Y C03N 119.5(12) . . ?
C02U C01Z P00F 125.2(14) . . ?
C02U C01Z C048 117.0(15) . . ?
C048 C01Z P00F 117.8(12) . . ?
C025 C020 P00I 115.3(13) . . ?
C03Y C020 P00I 124.7(14) . . ?
C03Y C020 C025 120.0(17) . . ?
C014 C021 H021 121.1 . . ?
C014 C021 C02A 117.9(18) . . ?
C02A C021 H021 121.1 . . ?
C01M C022 P00F 120.2(12) . . ?
C01M C022 C02Y 117.4(16) . . ?
C02Y C022 P00F 120.5(14) . . ?
C00U C023 C02I 119.3(12) . . ?
C00U C023 C02P 118.8(14) . . ?
C02I C023 C02P 121.9(14) . . ?
C01F C024 H024 119.3 . . ?
C03L C024 C01F 121.4(17) . . ?
C03L C024 H024 119.3 . . ?
C020 C025 H025 120.6 . . ?
C04S C025 C020 118.8(18) . . ?
C04S C025 H025 120.6 . . ?
C00Z C026 H026 119.5 . . ?
C052 C026 C00Z 121.0(15) . . ?
C052 C026 H026 119.5 . . ?
C02L C027 H027 120.2 . . ?
C03H C027 H027 120.2 . . ?
C03H C027 C02L 119.6(19) . . ?
C03P C028 C00Y 120.2(15) . . ?
C03Z C028 C00Y 122.1(15) . . ?
C03Z C028 C03P 117.2(17) . . ?
C021 C02A H02A 120.1 . . ?
C02F C02A C021 119.8(18) . . ?
C02F C02A H02A 120.1 . . ?
C01R C02B H02B 119.9 . . ?
C04A C02B C01R 120.3(19) . . ?
C04A C02B H02B 119.9 . . ?
C01W C02C H02C 117.6 . . ?
C03T C02C C01W 124.9(16) . . ?
C03T C02C H02C 117.6 . . ?
C00Y C02D C01F 118.5(13) . . ?
C00Y C02D C041 124.9(15) . . ?
C041 C02D C01F 116.4(15) . . ?
C02H C02E H02E 120.6 . . ?
C02H C02E C02L 118.8(17) . . ?
C02L C02E H02E 120.6 . . ?
C01H C02F H02F 118.2 . . ?
C02A C02F C01H 123.5(18) . . ?
C02A C02F H02F 118.2 . . ?
C02E C02H H02H 119.1 . . ?
C02E C02H C03M 121.9(19) . . ?
C03M C02H H02H 119.1 . . ?
C01A C02I C023 116.5(14) . . ?
C01A C02I C03W 120.6(15) . . ?
C03W C02I C023 122.9(15) . . ?
C03A C02J H02J 119.0 . . ?
C03Q C02J H02J 119.0 . . ?
C03Q C02J C03A 122(2) . . ?
C035 C02K C01B 119.3(16) . . ?
C047 C02K C01B 120.3(14) . . ?
C047 C02K C035 120.2(16) . . ?
C027 C02L P00G 118.9(13) . . ?
C027 C02L C02E 119.0(16) . . ?
C02E C02L P00G 122.0(13) . . ?
C01K C02M H02M 120.3 . . ?
C03F C02M C01K 119.4(16) . . ?
C03F C02M H02M 120.3 . . ?
C034 C02P C023 120.4(16) . . ?
C034 C02P C04F 119.2(15) . . ?
C04F C02P C023 120.2(16) . . ?
C037 C02Q H02Q 120.6 . . ?
C037 C02Q C053 118.8(17) . . ?
C053 C02Q H02Q 120.6 . . ?
C02W C02R P00J 117.7(14) . . ?
C02W C02R C03D 120(2) . . ?
C03D C02R P00J 121.4(17) . . ?
C02T C02S H02S 120.1 . . ?
C02T C02S C04Q 119.8(18) . . ?
C04Q C02S H02S 120.1 . . ?
C01N C02T H02T 119.4 . . ?
C02S C02T C01N 121.2(19) . . ?
C02S C02T H02T 119.4 . . ?
C01Z C02U H02U 119.8 . . ?
C01Z C02U C03K 120.4(17) . . ?
C03K C02U H02U 119.8 . . ?
C01P C02V H02V 120.6 . . ?
C050 C02V C01P 119(2) . . ?
C050 C02V H02V 120.6 . . ?
C02R C02W H02W 119.9 . . ?
C04N C02W C02R 120(2) . . ?
C04N C02W H02W 119.9 . . ?
C04O C02X P00J 117(2) . . ?
C04O C02X C04W 121(2) . . ?
C04W C02X P00J 121.1(18) . . ?
C022 C02Y H02Y 121.0 . . ?
C04I C02Y C022 118.0(16) . . ?
C04I C02Y H02Y 121.0 . . ?
C037 C02Z H02Z 120.4 . . ?
C037 C02Z C03X 119.2(19) . . ?
C03X C02Z H02Z 120.4 . . ?
C01S C030 H030 119.3 . . ?
C01S C030 C04E 121.5(16) . . ?
C04E C030 H030 119.3 . . ?
C04U C031 P00I 121.7(13) . . ?
C058 C031 P00I 124.2(14) . . ?
C058 C031 C04U 112.5(17) . . ?
C011 C032 H032 120.3 . . ?
C03F C032 C011 119.5(16) . . ?
C03F C032 H032 120.3 . . ?
C02P C034 H034 118.6 . . ?
C02P C034 C05C 123(2) . . ?
C05C C034 H034 118.6 . . ?
C02K C035 H035 120.8 . . ?
C03O C035 C02K 118.4(19) . . ?
C03O C035 H035 120.8 . . ?
C04M C036 C01J 124(2) . . ?
C04M C036 C04Z 119.2(19) . . ?
C04Z C036 C01J 116.6(19) . . ?
C02Q C037 P00F 117.1(13) . . ?
C02Q C037 C02Z 121.1(15) . . ?
C02Z C037 P00F 121.8(12) . . ?
C03E C039 H039 118.8 . . ?
C03E C039 C03Z 122.3(19) . . ?
C03Z C039 H039 118.8 . . ?
C02J C03A H03A 120.8 . . ?
C03W C03A C02J 118.3(19) . . ?
C03W C03A H03A 120.8 . . ?
C03C C03B H03B 119.3 . . ?
C04E C03B H03B 119.3 . . ?
C04E C03B C03C 121.3(16) . . ?
C01V C03C H03C 119.7 . . ?
C03B C03C C01V 120.6(16) . . ?
C03B C03C H03C 119.7 . . ?
C02R C03D H03D 120.8 . . ?
C03J C03D C02R 118(2) . . ?
C03J C03D H03D 120.8 . . ?
C039 C03E H03E 121.0 . . ?
C039 C03E C046 118.1(19) . . ?
C046 C03E H03E 121.0 . . ?
C02M C03F H03F 118.5 . . ?
C032 C03F C02M 123.0(17) . . ?
C032 C03F H03F 118.5 . . ?
C04H C03G P00I 124.5(15) . . ?
C04H C03G C05G 113(2) . . ?
C05G C03G P00I 120.1(17) . . ?
C027 C03H H03H 118.6 . . ?
C03M C03H C027 122.8(19) . . ?
C03M C03H H03H 118.6 . . ?
C045 C03I H03I 120.3 . . ?
C04J C03I H03I 120.3 . . ?
C04J C03I C045 119.3(18) . . ?
C03D C03J H03J 119.1 . . ?
C04Y C03J C03D 122(2) . . ?
C04Y C03J H03J 119.1 . . ?
C02U C03K H03K 120.1 . . ?
C04C C03K C02U 119.8(17) . . ?
C04C C03K H03K 120.1 . . ?
C024 C03L H03L 120.4 . . ?
C024 C03L C05B 119.2(19) . . ?
C05B C03L H03L 120.4 . . ?
C02H C03M H03M 121.1 . . ?
C03H C03M C02H 117.8(18) . . ?
C03H C03M H03M 121.1 . . ?
C04X C03N C01Y 120.4(15) . . ?
C05H C03N C01Y 120.4(16) . . ?
C05H C03N C04X 119.2(16) . . ?
C035 C03O H03O 119.6 . . ?
C035 C03O C6 120.7(19) . . ?
C6 C03O H03O 119.6 . . ?
C028 C03P H03P 119.7 . . ?
C046 C03P C028 120.6(18) . . ?
C046 C03P H03P 119.7 . . ?
C01A C03Q H03Q 119.4 . . ?
C02J C03Q C01A 121.2(19) . . ?
C02J C03Q H03Q 119.4 . . ?
C049 C03S C01O 119(2) . . ?
C37 C03S C01O 123(2) . . ?
C37 C03S C049 117(2) . . ?
C02C C03T H03T 121.0 . . ?
C02C C03T C052 118.0(16) . . ?
C052 C03T H03T 121.0 . . ?
C01R C03V H03V 119.6 . . ?
C11 C03V C01R 121(2) . . ?
C11 C03V H03V 119.6 . . ?
C02I C03W H03W 118.8 . . ?
C03A C03W C02I 122.4(18) . . ?
C03A C03W H03W 118.8 . . ?
C02Z C03X H03X 119.5 . . ?
C04L C03X C02Z 121(2) . . ?
C04L C03X H03X 119.5 . . ?
C020 C03Y H03Y 118.8 . . ?
C055 C03Y C020 122(2) . . ?
C055 C03Y H03Y 118.8 . . ?
C028 C03Z C039 119.6(19) . . ?
C028 C03Z H03Z 120.2 . . ?
C039 C03Z H03Z 120.2 . . ?
C01Q C040 H040 117.8 . . ?
C04Q C040 C01Q 124(2) . . ?
C04Q C040 H040 117.8 . . ?
C02D C041 H041 119.3 . . ?
C05B C041 C02D 121.4(16) . . ?
C05B C041 H041 119.3 . . ?
C01L C042 H042 120.0 . . ?
C01L C042 C05N 120(2) . . ?
C05N C042 H042 120.0 . . ?
C04G C043 H043 121.4 . . ?
C04I C043 H043 121.4 . . ?
C04I C043 C04G 117.2(18) . . ?
C04B C044 H044 121.7 . . ?
C04B C044 C14 117(3) . . ?
C14 C044 H044 121.7 . . ?
C01E C045 H045 118.6 . . ?
C03I C045 C01E 122.9(16) . . ?
C03I C045 H045 118.6 . . ?
C03E C046 C03P 121.7(18) . . ?
C03E C046 H046 119.1 . . ?
C03P C046 H046 119.1 . . ?
C02K C047 H047 119.3 . . ?
C02K C047 C054 121.4(19) . . ?
C054 C047 H047 119.3 . . ?
C01Z C048 H048 118.3 . . ?
C9 C048 C01Z 123.4(19) . . ?
C9 C048 H048 118.3 . . ?
C03S C049 H049 118.6 . . ?
C03S C049 C05M 123(3) . . ?
C05M C049 H049 118.6 . . ?
C02B C04A H04A 119.2 . . ?
C05F C04A C02B 122(2) . . ?
C05F C04A H04A 119.2 . . ?
C044 C04B P00J 117.0(18) . . ?
C044 C04B C04K 119(2) . . ?
C04K C04B P00J 123.5(17) . . ?
C03K C04C H04C 120.3 . . ?
C03K C04C C9 119.4(19) . . ?
C9 C04C H04C 120.3 . . ?
S00K N04D S00L 126.1(14) . . ?
C030 C04E H04E 120.9 . . ?
C03B C04E C030 118.3(16) . . ?
C03B C04E H04E 120.9 . . ?
C02P C04F H04F 119.1 . . ?
C05O C04F C02P 122(2) . . ?
C05O C04F H04F 119.1 . . ?
C01M C04G C043 119.7(18) . . ?
C01M C04G H04G 120.1 . . ?
C043 C04G H04G 120.1 . . ?
C03G C04H H04H 115.5 . . ?
C057 C04H C03G 129(2) . . ?
C057 C04H H04H 115.5 . . ?
C02Y C04I C043 123.6(16) . . ?
C02Y C04I H04I 118.2 . . ?
C043 C04I H04I 118.2 . . ?
C03I C04J H04J 119.0 . . ?
C03I C04J C04P 122(2) . . ?
C04P C04J H04J 119.0 . . ?
C04B C04K H04K 118.6 . . ?
C27 C04K C04B 123(3) . . ?
C27 C04K H04K 118.6 . . ?
C03X C04L H04L 120.0 . . ?
C03X C04L C053 120.0(17) . . ?
C053 C04L H04L 120.0 . . ?
C036 C04M H04M 117.7 . . ?
C38 C04M C036 125(3) . . ?
C38 C04M H04M 117.7 . . ?
C02W C04N H04N 119.4 . . ?
C02W C04N C04Y 121(2) . . ?
C04Y C04N H04N 119.4 . . ?
C02X C04O H04O 118.9 . . ?
C02X C04O C26 122(3) . . ?
C26 C04O H04O 118.9 . . ?
C01U C04P C04J 114.5(19) . . ?
C01U C04P H04P 122.8 . . ?
C04J C04P H04P 122.8 . . ?
C02S C04Q H04Q 120.3 . . ?
C040 C04Q C02S 119(2) . . ?
C040 C04Q H04Q 120.3 . . ?
C025 C04S H04S 121.0 . . ?
C025 C04S C056 118.1(19) . . ?
C056 C04S H04S 121.0 . . ?
C031 C04U H04U 119.2 . . ?
C33 C04U C031 122(2) . . ?
C33 C04U H04U 119.2 . . ?
C02X C04W H04W 120.4 . . ?
C12 C04W C02X 119(3) . . ?
C12 C04W H04W 120.4 . . ?
C03N C04X H04X 119.4 . . ?
C03N C04X C051 121.3(17) . . ?
C051 C04X H04X 119.4 . . ?
C03J C04Y C04N 118(2) . . ?
C03J C04Y H04Y 121.0 . . ?
C04N C04Y H04Y 121.0 . . ?
C036 C04Z H04Z 123.9 . . ?
C036 C04Z C31 112(3) . . ?
C31 C04Z H04Z 123.9 . . ?
C02V C050 H050 119.4 . . ?
C05N C050 C02V 121(2) . . ?
C05N C050 H050 119.4 . . ?
C04X C051 H051 119.9 . . ?
C059 C051 C04X 120.2(19) . . ?
C059 C051 H051 119.9 . . ?
C026 C052 C03T 119.9(16) . . ?
C026 C052 H052 120.1 . . ?
C03T C052 H052 120.1 . . ?
C02Q C053 H053 120.1 . . ?
C04L C053 C02Q 119.8(17) . . ?
C04L C053 H053 120.1 . . ?
C047 C054 H054 120.5 . . ?
C6 C054 C047 119(2) . . ?
C6 C054 H054 120.5 . . ?
C03Y C055 H055 119.8 . . ?
C03Y C055 C056 120(2) . . ?
C056 C055 H055 119.8 . . ?
C04S C056 H056 119.8 . . ?
C055 C056 C04S 120(2) . . ?
C055 C056 H056 119.8 . . ?
C04H C057 H057 120.6 . . ?
C1 C057 C04H 119(3) . . ?
C1 C057 H057 120.6 . . ?
C031 C058 H058 120.4 . . ?
C031 C058 C39 119(2) . . ?
C39 C058 H058 120.4 . . ?
C051 C059 H059 120.1 . . ?
C051 C059 C05I 119.9(19) . . ?
C05I C059 H059 120.1 . . ?
C33 C05A H05A 120.8 . . ?
C33 C05A C39 118(2) . . ?
C39 C05A H05A 120.8 . . ?
C03L C05B H05B 118.8 . . ?
C041 C05B C03L 122.3(18) . . ?
C041 C05B H05B 118.8 . . ?
C034 C05C H05C 120.8 . . ?
C034 C05C C05L 118(2) . . ?
C05L C05C H05C 120.8 . . ?
C04A C05F H05F 120.7 . . ?
C04A C05F C11 119(2) . . ?
C11 C05F H05F 120.7 . . ?
C03G C05G H05G 121.4 . . ?
C25 C05G C03G 117(2) . . ?
C25 C05G H05G 121.4 . . ?
C03N C05H H05H 120.1 . . ?
C03N C05H C05I 119.9(19) . . ?
C05I C05H H05H 120.1 . . ?
C059 C05I C05H 119.4(18) . . ?
C059 C05I H05I 120.3 . . ?
C05H C05I H05I 120.3 . . ?
C12 C05J H05J 117.1 . . ?
C12 C05J C26 126(3) . . ?
C26 C05J H05J 117.1 . . ?
C05C C05L H05L 119.7 . . ?
C05C C05L C05O 121(2) . . ?
C05O C05L H05L 119.7 . . ?
C049 C05M H05M 122.1 . . ?
C41 C05M C049 116(3) . . ?
C41 C05M H05M 122.1 . . ?
C042 C05N H05N 119.7 . . ?
C050 C05N C042 121(2) . . ?
C050 C05N H05N 119.7 . . ?
C04F C05O C05L 117(2) . . ?
C04F C05O H05O 121.5 . . ?
C05L C05O H05O 121.5 . . ?
C03S C37 H37 118.3 . . ?
C03S C37 C53 123(3) . . ?
C53 C37 H37 118.3 . . ?
C05M C41 H41 117.2 . . ?
C53 C41 C05M 126(3) . . ?
C53 C41 H41 117.2 . . ?
C04V C48 H48 120.0 . . ?
C04V C48 C34 120.0 . . ?
C34 C48 H48 120.0 . . ?
C48 C04V H04V 120.0 . . ?
C04R C04V C48 120.0 . . ?
C04R C04V H04V 120.0 . . ?
C04V C04R H04R 120.0 . . ?
C04V C04R C033 120.0 . . ?
C033 C04R H04R 120.0 . . ?
C04R C033 H033 120.0 . . ?
C03R C033 C04R 120.0 . . ?
C03R C033 H033 120.0 . . ?
C033 C03R P00H 118.5(7) . . ?
C34 C03R P00H 121.4(7) . . ?
C34 C03R C033 120.0 . . ?
C48 C34 H34 120.0 . . ?
C03R C34 C48 120.0 . . ?
C03R C34 H34 120.0 . . ?
C37 C53 H53 122.5 . . ?
C41 C53 C37 115(3) . . ?
C41 C53 H53 122.5 . . ?
F01X C4 S00L 110.3(18) . . ?
F02G C4 S00L 113(2) . . ?
F02G C4 F01X 108(2) . . ?
F02G C4 F02O 112(2) . . ?
F02O C4 S00L 113(2) . . ?
F02O C4 F01X 99(2) . . ?
F01D C7 S00K 106.1(19) . . ?
F01D C7 F02N 103(2) . . ?
F01T C7 S00K 114(2) . . ?
F01T C7 F01D 113(2) . . ?
F01T C7 F02N 113(3) . . ?
F02N C7 S00K 106.4(19) . . ?
C03O C6 H6 120.1 . . ?
C054 C6 C03O 120(2) . . ?
C054 C6 H6 120.1 . . ?
C057 C1 H1 119.3 . . ?
C057 C1 C25 121(2) . . ?
C25 C1 H1 119.2 . . ?
C048 C9 C04C 120(2) . . ?
C048 C9 H9 120.0 . . ?
C04C C9 H9 120.0 . . ?
C03V C11 H11 118.7 . . ?
C05F C11 C03V 123(3) . . ?
C05F C11 H11 118.7 . . ?
C31 C24 H24 120.9 . . ?
C38 C24 H24 120.9 . . ?
C38 C24 C31 118(3) . . ?
C05G C25 H25 120.2 . . ?
C1 C25 C05G 120(2) . . ?
C1 C25 H25 120.2 . . ?
C04Z C31 H31 116.9 . . ?
C24 C31 C04Z 126(3) . . ?
C24 C31 H31 116.9 . . ?
C04U C33 H33 119.0 . . ?
C05A C33 C04U 122(2) . . ?
C05A C33 H33 119.0 . . ?
C04M C38 H38 120.7 . . ?
C24 C38 C04M 119(4) . . ?
C24 C38 H38 120.7 . . ?
C058 C39 H39 118.1 . . ?
C05A C39 C058 124(2) . . ?
C05A C39 H39 118.1 . . ?
C04W C12 H12 120.5 . . ?
C05J C12 C04W 119(3) . . ?
C05J C12 H12 120.5 . . ?
C044 C14 H14 118.1 . . ?
C5 C14 C044 124(3) . . ?
C5 C14 H14 118.1 . . ?
C14 C5 H5 121.0 . . ?
C14 C5 C27 118(3) . . ?
C27 C5 H5 121.0 . . ?
C04O C26 H26 124.0 . . ?
C05J C26 C04O 112(3) . . ?
C05J C26 H26 124.0 . . ?
C04K C27 C5 119(3) . . ?
C04K C27 H27 120.4 . . ?
C5 C27 H27 120.4 . . ?
Au05 Au1 Au04 94.28(6) . . ?
Au07 Au1 Au04 77.53(4) . . ?
Au07 Au1 Au05 60.13(8) . . ?
Au07 Au1 Au09 110.14(12) . . ?
Au09 Au1 Au04 70.86(3) . . ?
Au09 Au1 Au05 62.21(9) . . ?
P00I Au1 Au04 110.45(18) . . ?
P00I Au1 Au05 149.26(18) . . ?
P00I Au1 Au07 141.36(17) . . ?
P00I Au1 Au09 108.09(11) . . ?
O11 S1 C2 101.8(19) . . ?
O11 S1 N16 106.0(19) . . ?
O38 S1 O11 118(2) . . ?
O38 S1 C2 113(2) . . ?
O38 S1 N16 107(2) . . ?
N16 S1 C2 110(2) . . ?
F17 C2 S1 112(2) . . ?
F17 C2 F19 113(3) . . ?
F17 C2 F47 110(3) . . ?
F19 C2 S1 108(2) . . ?
F47 C2 S1 108(2) . . ?
F47 C2 F19 105(3) . . ?
N16 S2 C3 99.4(19) . . ?
O8 S2 N16 106(3) . . ?
O8 S2 O13 135(3) . . ?
O8 S2 C3 114(2) . . ?
O13 S2 N16 106(2) . . ?
O13 S2 C3 90.9(19) . . ?
S1 N16 S2 121(2) . . ?
F1 C3 S2 102.6(14) . . ?
F59 C3 S2 108.8(15) . . ?
F59 C3 F1 118(2) . . ?
F59 C3 F60 107(2) . . ?
F60 C3 S2 105.7(15) . . ?
F60 C3 F1 114(2) . . ?

loop_
_geom_bond_atom_site_label_1
_geom_bond_atom_site_label_2
_geom_bond_distance
_geom_bond_site_symmetry_2
_geom_bond_publ_flag
Au2 Au02 2.8424(8) . ?
Au2 Au06 2.7577(7) . ?
Au2 Au0A 2.8254(8) . ?
Au2 Au0C 3.1462(9) . ?
Au2 C00N 2.122(13) . ?
Au2 C00O 2.157(12) . ?
Au02 Au03 3.2066(8) . ?
Au02 Au09 3.1859(9) . ?
Au02 Au0A 2.6539(8) . ?
Au02 Au0B 2.8636(9) . ?
Au02 C00N 2.175(14) . ?
Au02 C00Q 2.038(16) . ?
Au03 Au04 2.7831(8) . ?
Au03 Au0B 2.8528(9) . ?
Au03 Au0C 2.7019(9) . ?
Au03 C013 2.150(15) . ?
Au03 C018 2.043(14) . ?
Au04 Au08 2.7236(8) . ?
Au04 Au0C 2.9652(10) . ?
Au04 Au 2.914(11) . ?
Au04 C013 2.152(14) . ?
Au04 C019 2.129(13) . ?
Au04 Au1 3.245(2) . ?
Au05 Au07 2.7469(7) . ?
Au05 Au09 2.8776(8) . ?
Au05 Au0A 3.2173(10) . ?
Au05 C00T 2.189(15) . ?
Au05 C00X 2.122(15) . ?
Au05 Au1 2.867(5) . ?
Au06 Au08 3.3276(8) . ?
Au06 Au0A 2.7251(8) . ?
Au06 Au0E 2.6130(9) . ?
Au06 C00O 2.176(15) . ?
Au06 C00R 2.035(14) . ?
Au07 Au08 3.2131(9) . ?
Au07 Au 2.805(9) . ?
Au07 Au0E 2.8054(11) . ?
Au07 C00T 2.116(14) . ?
Au07 C00W 2.039(13) . ?
Au07 Au1 2.5955(17) . ?
Au08 Au0C 2.7396(9) . ?
Au08 Au0E 2.9069(11) . ?
Au08 C019 2.212(17) . ?
Au08 C01C 2.037(15) . ?
Au09 Au0B 2.6412(8) . ?
Au09 Au 3.115(13) . ?
Au09 C00Q 2.698(15) . ?
Au09 C00V 2.033(16) . ?
Au09 C00X 2.234(17) . ?
Au09 Au1 2.696(3) . ?
Au0A P00F 2.262(4) . ?
Au0B P00G 2.261(3) . ?
Au0B C00V 2.626(14) . ?
Au0C P00H 2.266(4) . ?
Au P00I 2.065(6) . ?
Au C00W 2.615(16) . ?
Au0E P00J 2.253(4) . ?
P00F C01Z 1.789(14) . ?
P00F C022 1.785(18) . ?
P00F C037 1.815(14) . ?
P00G C010 1.798(16) . ?
P00G C01E 1.765(18) . ?
P00G C02L 1.816(17) . ?
P00H C01P 1.831(17) . ?
P00H C01R 1.763(18) . ?
P00H C03R 1.809(9) . ?
P00I C020 1.820(17) . ?
P00I C031 1.749(17) . ?
P00I C03G 1.76(2) . ?
P00I Au1 2.326(6) . ?
P00J C02R 1.82(2) . ?
P00J C02X 1.79(2) . ?
P00J C04B 1.79(2) . ?
S00K O00S 1.399(15) . ?
S00K O01I 1.443(15) . ?
S00K N04D 1.55(2) . ?
S00K C7 1.87(3) . ?
S00L O038 1.453(18) . ?
S00L O03U 1.461(19) . ?
S00L N04D 1.57(2) . ?
S00L C4 1.73(3) . ?
C00N C00Z 1.476(19) . ?
C00N C018 1.400(19) . ?
C00O C00P 1.41(2) . ?
C00O C01C 1.424(19) . ?
C00P C011 1.44(2) . ?
C00P C01K 1.43(2) . ?
C00Q C00U 1.409(19) . ?
C00Q C00X 1.42(2) . ?
C00R C00T 1.36(2) . ?
C00R C015 1.40(2) . ?
C00T C01Q 1.48(2) . ?
C00U H00U 0.9300 . ?
C00U C023 1.39(2) . ?
C00V C013 1.38(2) . ?
C00V C017 1.46(2) . ?
C00W C012 1.462(19) . ?
C00W C019 1.374(19) . ?
C00X C01A 1.41(2) . ?
C00Y C017 1.42(2) . ?
C00Y C028 1.47(2) . ?
C00Y C02D 1.41(2) . ?
C00Z C01W 1.42(2) . ?
C00Z C026 1.41(2) . ?
C010 C014 1.42(2) . ?
C010 C01H 1.37(2) . ?
C011 C01O 1.46(2) . ?
C011 C032 1.36(2) . ?
C012 H012 0.9300 . ?
C012 C01Y 1.341(18) . ?
C013 C01F 1.47(2) . ?
C014 H014 0.9300 . ?
C014 C021 1.40(2) . ?
C015 H015 0.9300 . ?
C015 C01B 1.41(2) . ?
C016 H016 0.9300 . ?
C016 C01C 1.389(19) . ?
C016 C01O 1.37(2) . ?
C017 H017 0.9300 . ?
C018 C01G 1.421(18) . ?
C019 C01S 1.47(2) . ?
C01A C02I 1.39(2) . ?
C01A C03Q 1.44(3) . ?
C01B C01N 1.41(3) . ?
C01B C02K 1.50(2) . ?
F01D C7 1.35(3) . ?
C01E C01U 1.43(2) . ?
C01E C045 1.37(2) . ?
C01F C024 1.43(2) . ?
C01F C02D 1.44(2) . ?
C01G H01G 0.9300 . ?
C01G C01J 1.35(2) . ?
C01H H01H 0.9300 . ?
C01H C02F 1.38(2) . ?
C01J C01W 1.41(2) . ?
C01J C036 1.51(2) . ?
C01K H01K 0.9300 . ?
C01K C02M 1.41(2) . ?
C01L H01L 0.9300 . ?
C01L C01P 1.39(2) . ?
C01L C042 1.29(2) . ?
C01M H01M 0.9300 . ?
C01M C022 1.41(2) . ?
C01M C04G 1.38(3) . ?
C01N C01Q 1.44(2) . ?
C01N C02T 1.44(2) . ?
C01O C03S 1.52(2) . ?
C01P C02V 1.43(3) . ?
C01Q C040 1.40(3) . ?
C01R C02B 1.42(3) . ?
C01R C03V 1.38(2) . ?
C01S C01V 1.43(2) . ?
C01S C030 1.38(2) . ?
F01T C7 1.22(3) . ?
C01U H01U 0.9300 . ?
C01U C04P 1.38(3) . ?
C01V C01Y 1.440(19) . ?
C01V C03C 1.42(2) . ?
C01W C02C 1.40(2) . ?
F01X C4 1.41(3) . ?
C01Y C03N 1.50(2) . ?
C01Z C02U 1.35(2) . ?
C01Z C048 1.39(2) . ?
C020 C025 1.41(2) . ?
C020 C03Y 1.37(3) . ?
C021 H021 0.9300 . ?
C021 C02A 1.41(2) . ?
C022 C02Y 1.44(2) . ?
C023 C02I 1.46(2) . ?
C023 C02P 1.480(19) . ?
C024 H024 0.9300 . ?
C024 C03L 1.31(2) . ?
C025 H025 0.9300 . ?
C025 C04S 1.39(2) . ?
C026 H026 0.9300 . ?
C026 C052 1.38(2) . ?
C027 H027 0.9300 . ?
C027 C02L 1.38(2) . ?
C027 C03H 1.37(2) . ?
C028 C03P 1.41(2) . ?
C028 C03Z 1.40(2) . ?
C02A H02A 0.9300 . ?
C02A C02F 1.32(3) . ?
C02B H02B 0.9300 . ?
C02B C04A 1.40(3) . ?
C02C H02C 0.9300 . ?
C02C C03T 1.35(3) . ?
C02D C041 1.43(2) . ?
C02E H02E 0.9300 . ?
C02E C02H 1.35(3) . ?
C02E C02L 1.40(2) . ?
C02F H02F 0.9300 . ?
F02G C4 1.32(3) . ?
C02H H02H 0.9300 . ?
C02H C03M 1.40(3) . ?
C02I C03W 1.43(2) . ?
C02J H02J 0.9300 . ?
C02J C03A 1.40(3) . ?
C02J C03Q 1.36(3) . ?
C02K C035 1.43(2) . ?
C02K C047 1.38(3) . ?
C02M H02M 0.9300 . ?
C02M C03F 1.37(2) . ?
F02N C7 1.37(3) . ?
F02O C4 1.37(3) . ?
C02P C034 1.36(3) . ?
C02P C04F 1.44(3) . ?
C02Q H02Q 0.9300 . ?
C02Q C037 1.38(2) . ?
C02Q C053 1.42(2) . ?
C02R C02W 1.38(3) . ?
C02R C03D 1.40(3) . ?
C02S H02S 0.9300 . ?
C02S C02T 1.37(3) . ?
C02S C04Q 1.42(3) . ?
C02T H02T 0.9300 . ?
C02U H02U 0.9300 . ?
C02U C03K 1.43(2) . ?
C02V H02V 0.9300 . ?
C02V C050 1.36(3) . ?
C02W H02W 0.9300 . ?
C02W C04N 1.38(3) . ?
C02X C04O 1.28(3) . ?
C02X C04W 1.39(3) . ?
C02Y H02Y 0.9300 . ?
C02Y C04I 1.41(3) . ?
C02Z H02Z 0.9300 . ?
C02Z C037 1.38(2) . ?
C02Z C03X 1.38(3) . ?
C030 H030 0.9300 . ?
C030 C04E 1.42(2) . ?
C031 C04U 1.48(3) . ?
C031 C058 1.35(3) . ?
C032 H032 0.9300 . ?
C032 C03F 1.35(2) . ?
C034 H034 0.9300 . ?
C034 C05C 1.40(3) . ?
C035 H035 0.9300 . ?
C035 C03O 1.38(3) . ?
C036 C04M 1.38(3) . ?
C036 C04Z 1.40(3) . ?
C039 H039 0.9300 . ?
C039 C03E 1.35(3) . ?
C039 C03Z 1.41(3) . ?
C03A H03A 0.9300 . ?
C03A C03W 1.32(3) . ?
C03B H03B 0.9300 . ?
C03B C03C 1.40(2) . ?
C03B C04E 1.39(3) . ?
C03C H03C 0.9300 . ?
C03D H03D 0.9300 . ?
C03D C03J 1.40(3) . ?
C03E H03E 0.9300 . ?
C03E C046 1.36(3) . ?
C03F H03F 0.9300 . ?
C03G C04H 1.34(3) . ?
C03G C05G 1.44(2) . ?
C03H H03H 0.9300 . ?
C03H C03M 1.33(3) . ?
C03I H03I 0.9300 . ?
C03I C045 1.37(2) . ?
C03I C04J 1.36(3) . ?
C03J H03J 0.9300 . ?
C03J C04Y 1.38(3) . ?
C03K H03K 0.9300 . ?
C03K C04C 1.34(3) . ?
C03L H03L 0.9300 . ?
C03L C05B 1.44(3) . ?
C03M H03M 0.9300 . ?
C03N C04X 1.38(3) . ?
C03N C05H 1.37(2) . ?
C03O H03O 0.9300 . ?
C03O C6 1.44(3) . ?
C03P H03P 0.9300 . ?
C03P C046 1.39(3) . ?
C03Q H03Q 0.9300 . ?
C03S C049 1.38(3) . ?
C03S C37 1.34(3) . ?
C03T H03T 0.9300 . ?
C03T C052 1.42(2) . ?
C03V H03V 0.9300 . ?
C03V C11 1.37(4) . ?
C03W H03W 0.9300 . ?
C03X H03X 0.9300 . ?
C03X C04L 1.37(3) . ?
C03Y H03Y 0.9300 . ?
C03Y C055 1.33(3) . ?
C03Z H03Z 0.9300 . ?
C040 H040 0.9300 . ?
C040 C04Q 1.33(2) . ?
C041 H041 0.9300 . ?
C041 C05B 1.30(2) . ?
C042 H042 0.9300 . ?
C042 C05N 1.40(3) . ?
C043 H043 0.9300 . ?
C043 C04G 1.42(3) . ?
C043 C04I 1.41(3) . ?
C044 H044 0.9300 . ?
C044 C04B 1.38(3) . ?
C044 C14 1.43(4) . ?
C045 H045 0.9300 . ?
C046 H046 0.9300 . ?
C047 H047 0.9300 . ?
C047 C054 1.41(3) . ?
C048 H048 0.9300 . ?
C048 C9 1.32(3) . ?
C049 H049 0.9300 . ?
C049 C05M 1.38(3) . ?
C04A H04A 0.9300 . ?
C04A C05F 1.33(3) . ?
C04B C04K 1.39(3) . ?
C04C H04C 0.9300 . ?
C04C C9 1.38(3) . ?
C04E H04E 0.9300 . ?
C04F H04F 0.9300 . ?
C04F C05O 1.37(3) . ?
C04G H04G 0.9300 . ?
C04H H04H 0.9300 . ?
C04H C057 1.30(3) . ?
C04I H04I 0.9300 . ?
C04J H04J 0.9300 . ?
C04J C04P 1.47(3) . ?
C04K H04K 0.9300 . ?
C04K C27 1.35(4) . ?
C04L H04L 0.9300 . ?
C04L C053 1.38(3) . ?
C04M H04M 0.9300 . ?
C04M C38 1.34(3) . ?
C04N H04N 0.9300 . ?
C04N C04Y 1.39(3) . ?
C04O H04O 0.9300 . ?
C04O C26 1.47(4) . ?
C04P H04P 0.9300 . ?
C04Q H04Q 0.9300 . ?
C04S H04S 0.9300 . ?
C04S C056 1.45(3) . ?
C04U H04U 0.9300 . ?
C04U C33 1.32(3) . ?
C04W H04W 0.9300 . ?
C04W C12 1.36(3) . ?
C04X H04X 0.9300 . ?
C04X C051 1.39(3) . ?
C04Y H04Y 0.9300 . ?
C04Z H04Z 0.9300 . ?
C04Z C31 1.44(3) . ?
C050 H050 0.9300 . ?
C050 C05N 1.32(3) . ?
C051 H051 0.9300 . ?
C051 C059 1.34(3) . ?
C052 H052 0.9300 . ?
C053 H053 0.9300 . ?
C054 H054 0.9300 . ?
C054 C6 1.38(3) . ?
C055 H055 0.9300 . ?
C055 C056 1.35(3) . ?
C056 H056 0.9300 . ?
C057 H057 0.9300 . ?
C057 C1 1.27(3) . ?
C058 H058 0.9300 . ?
C058 C39 1.40(3) . ?
C059 H059 0.9300 . ?
C059 C05I 1.41(3) . ?
C05A H05A 0.9300 . ?
C05A C33 1.28(3) . ?
C05A C39 1.33(3) . ?
C05B H05B 0.9300 . ?
C05C H05C 0.9300 . ?
C05C C05L 1.40(4) . ?
C05F H05F 0.9300 . ?
C05F C11 1.36(4) . ?
C05G H05G 0.9300 . ?
C05G C25 1.41(4) . ?
C05H H05H 0.9300 . ?
C05H C05I 1.41(2) . ?
C05I H05I 0.9300 . ?
C05J H05J 0.9300 . ?
C05J C12 1.31(4) . ?
C05J C26 1.38(4) . ?
C05L H05L 0.9300 . ?
C05L C05O 1.48(4) . ?
C05M H05M 0.9300 . ?
C05M C41 1.38(5) . ?
C05N H05N 0.9300 . ?
C05O H05O 0.9300 . ?
C37 H37 0.9300 . ?
C37 C53 1.44(3) . ?
C41 H41 0.9300 . ?
C41 C53 1.31(5) . ?
C48 H48 0.9300 . ?
C48 C04V 1.3900 . ?
C48 C34 1.3900 . ?
C04V H04V 0.9300 . ?
C04V C04R 1.3900 . ?
C04R H04R 0.9300 . ?
C04R C033 1.3900 . ?
C033 H033 0.9300 . ?
C033 C03R 1.3900 . ?
C03R C34 1.3900 . ?
C34 H34 0.9300 . ?
C53 H53 0.9300 . ?
C6 H6 0.9300 . ?
C1 H1 0.9300 . ?
C1 C25 1.38(4) . ?
C9 H9 0.9300 . ?
C11 H11 0.9300 . ?
C24 H24 0.9300 . ?
C24 C31 1.34(5) . ?
C24 C38 1.33(6) . ?
C25 H25 0.9300 . ?
C31 H31 0.9300 . ?
C33 H33 0.9300 . ?
C38 H38 0.9300 . ?
C39 H39 0.9300 . ?
C12 H12 0.9300 . ?
C14 H14 0.9300 . ?
C14 C5 1.33(5) . ?
C5 H5 0.9300 . ?
C5 C27 1.43(4) . ?
C26 H26 0.9300 . ?
C27 H27 0.9300 . ?
S1 O11 1.475(18) . ?
S1 O38 1.467(18) . ?
S1 C2 1.846(19) . ?
S1 N16 1.565(18) . ?
F17 C2 1.326(19) . ?
F19 C2 1.381(19) . ?
F47 C2 1.360(19) . ?
S2 N16 1.583(18) . ?
S2 O8 1.412(18) . ?
S2 O13 1.478(18) . ?
S2 C3 1.839(18) . ?
C3 F1 1.362(11) . ?
C3 F59 1.352(11) . ?
C3 F60 1.358(11) . ?

loop_
_geom_torsion_atom_site_label_1
_geom_torsion_atom_site_label_2
_geom_torsion_atom_site_label_3
_geom_torsion_atom_site_label_4
_geom_torsion
_geom_torsion_site_symmetry_1
_geom_torsion_site_symmetry_2
_geom_torsion_site_symmetry_3
_geom_torsion_site_symmetry_4
_geom_torsion_publ_flag
Au2 C00N C00Z C01W -137.6(12) . . . . ?
Au2 C00N C00Z C026 41.5(17) . . . . ?
Au2 C00N C018 Au03 -49.9(12) . . . . ?
Au2 C00N C018 C01G 137.7(11) . . . . ?
Au2 C00O C00P C011 157.1(11) . . . . ?
Au2 C00O C00P C01K -30.6(17) . . . . ?
Au2 C00O C01C Au08 37.1(15) . . . . ?
Au2 C00O C01C C016 -154.0(12) . . . . ?
Au02 C00N C00Z C01W 128.1(13) . . . . ?
Au02 C00N C00Z C026 -52.7(17) . . . . ?
Au02 C00N C018 Au03 38.8(10) . . . . ?
Au02 C00N C018 C01G -133.6(11) . . . . ?
Au02 C00Q C00U C023 -171.3(12) . . . . ?
Au02 C00Q C00X Au05 -29.4(18) . . . . ?
Au02 C00Q C00X Au09 53.6(12) . . . . ?
Au02 C00Q C00X C01A 173.5(12) . . . . ?
Au03 C013 C01F C024 -49.4(16) . . . . ?
Au03 C013 C01F C02D 131.7(11) . . . . ?
Au03 C018 C01G C01J -168.3(12) . . . . ?
Au04 C013 C01F C024 40.7(17) . . . . ?
Au04 C013 C01F C02D -138.3(11) . . . . ?
Au04 C019 C01S C01V 143.1(13) . . . . ?
Au04 C019 C01S C030 -33(2) . . . . ?
Au05 C00T C01Q C01N 138.6(11) . . . . ?
Au05 C00T C01Q C040 -49.5(17) . . . . ?
Au05 C00X C01A C02I -160.3(13) . . . . ?
Au05 C00X C01A C03Q 17(2) . . . . ?
Au06 C00O C00P C011 -112.5(14) . . . . ?
Au06 C00O C00P C01K 59.8(15) . . . . ?
Au06 C00O C01C Au08 -46.7(11) . . . . ?
Au06 C00O C01C C016 122.2(13) . . . . ?
Au06 C00R C00T Au05 44.6(13) . . . . ?
Au06 C00R C00T Au07 -42.5(13) . . . . ?
Au06 C00R C00T C01Q 180.0(9) . . . . ?
Au06 C00R C015 C01B -179.1(11) . . . . ?
Au07 C00T C01Q C01N -132.0(13) . . . . ?
Au07 C00T C01Q C040 39.9(18) . . . . ?
Au07 C00W C012 C01Y 172.8(11) . . . . ?
Au07 C00W C019 Au04 44.4(16) . . . . ?
Au07 C00W C019 Au08 -38.7(11) . . . . ?
Au07 C00W C019 C01S -173.5(11) . . . . ?
Au08 C019 C01S C01V -129.8(14) . . . . ?
Au08 C019 C01S C030 54.3(19) . . . . ?
Au09 C00Q C00U C023 -65.2(19) . . . . ?
Au09 C00Q C00X Au05 -82.9(10) . . . . ?
Au09 C00Q C00X C01A 119.9(18) . . . . ?
Au09 C00V C013 Au03 49.3(12) . . . . ?
Au09 C00V C013 Au04 -37.3(14) . . . . ?
Au09 C00V C013 C01F -176.6(10) . . . . ?
Au09 C00V C017 C00Y 175.2(9) . . . . ?
Au09 C00X C01A C02I 105.8(15) . . . . ?
Au09 C00X C01A C03Q -76.7(18) . . . . ?
Au0A P00F C01Z C02U 140.0(13) . . . . ?
Au0A P00F C01Z C048 -37.1(16) . . . . ?
Au0A P00F C022 C01M -60.5(14) . . . . ?
Au0A P00F C022 C02Y 103.7(14) . . . . ?
Au0A P00F C037 C02Q -35.6(17) . . . . ?
Au0A P00F C037 C02Z 147.3(13) . . . . ?
Au0B P00G C010 C014 -38.7(14) . . . . ?
Au0B P00G C010 C01H 137.0(13) . . . . ?
Au0B P00G C01E C01U 150.4(14) . . . . ?
Au0B P00G C01E C045 -31.5(17) . . . . ?
Au0B P00G C02L C027 -43.2(13) . . . . ?
Au0B P00G C02L C02E 136.4(11) . . . . ?
Au0B C00V C013 Au03 -23.1(9) . . . . ?
Au0B C00V C013 Au04 -109.8(8) . . . . ?
Au0B C00V C013 C01F 110.9(13) . . . . ?
Au0B C00V C017 C00Y -114.6(11) . . . . ?
Au0C P00H C01P C01L 24.6(16) . . . . ?
Au0C P00H C01P C02V -154.6(13) . . . . ?
Au0C P00H C01R C02B 62.0(14) . . . . ?
Au0C P00H C01R C03V -117.0(16) . . . . ?
Au0C P00H C03R C033 4.5(9) . . . . ?
Au0C P00H C03R C34 -171.8(7) . . . . ?
Au P00I C020 C025 52.5(17) . . . . ?
Au P00I C020 C03Y -125.1(17) . . . . ?
Au P00I C031 C04U 21(2) . . . . ?
Au P00I C031 C058 -144(2) . . . . ?
Au P00I C03G C04H 57(2) . . . . ?
Au P00I C03G C05G -105(2) . . . . ?
Au C00W C012 C01Y -106.7(14) . . . . ?
Au C00W C019 Au04 -28.4(12) . . . . ?
Au C00W C019 Au08 -111.5(7) . . . . ?
Au C00W C019 C01S 113.6(14) . . . . ?
Au0E P00J C02R C02W 60.1(14) . . . . ?
Au0E P00J C02R C03D -109.4(14) . . . . ?
Au0E P00J C02X C04O 41(2) . . . . ?
Au0E P00J C02X C04W -130.1(17) . . . . ?
Au0E P00J C04B C044 39.0(18) . . . . ?
Au0E P00J C04B C04K -137.2(17) . . . . ?
P00F C01Z C02U C03K -179.7(14) . . . . ?
P00F C01Z C048 C9 178.7(19) . . . . ?
P00F C022 C02Y C04I -171.7(14) . . . . ?
P00G C010 C014 C021 178.0(13) . . . . ?
P00G C010 C01H C02F -178.1(13) . . . . ?
P00G C01E C01U C04P 174.0(18) . . . . ?
P00G C01E C045 C03I 178.2(16) . . . . ?
P00H C01P C02V C050 -173.0(16) . . . . ?
P00H C01R C02B C04A -178.2(13) . . . . ?
P00H C01R C03V C11 179.3(18) . . . . ?
P00H C03R C34 C48 176.3(10) . . . . ?
P00I C020 C025 C04S -178.0(15) . . . . ?
P00I C020 C03Y C055 177.7(18) . . . . ?
P00I C031 C04U C33 176(2) . . . . ?
P00I C031 C058 C39 172(3) . . . . ?
P00I C03G C04H C057 -171(2) . . . . ?
P00I C03G C05G C25 170(2) . . . . ?
P00J C02R C02W C04N -174.8(15) . . . . ?
P00J C02R C03D C03J 173.9(15) . . . . ?
P00J C02X C04O C26 -177(2) . . . . ?
P00J C02X C04W C12 175(2) . . . . ?
P00J C04B C04K C27 175(2) . . . . ?
C00N C00Z C01W C01J -2(2) . . . . ?
C00N C00Z C01W C02C 177.2(16) . . . . ?
C00N C00Z C026 C052 -179.0(15) . . . . ?
C00N C018 C01G C01J 4(2) . . . . ?
C00O C00P C011 C01O -8(2) . . . . ?
C00O C00P C011 C032 175.3(15) . . . . ?
C00O C00P C01K C02M -176.1(14) . . . . ?
C00P C00O C01C Au08 -175.0(10) . . . . ?
C00P C00O C01C C016 -6(2) . . . . ?
C00P C011 C01O C016 4(2) . . . . ?
C00P C011 C01O C03S -178.6(16) . . . . ?
C00P C011 C032 C03F -1(3) . . . . ?
C00P C01K C02M C03F 2(3) . . . . ?
C00Q C00U C023 C02I -2(2) . . . . ?
C00Q C00U C023 C02P 175.3(15) . . . . ?
C00Q C00X C01A C02I -3(3) . . . . ?
C00Q C00X C01A C03Q 174.9(16) . . . . ?
C00R C00T C01Q C01N 3(2) . . . . ?
C00R C00T C01Q C040 175.3(14) . . . . ?
C00R C015 C01B C01N -5(2) . . . . ?
C00R C015 C01B C02K 176.2(13) . . . . ?
O00S S00K N04D S00L 8(2) . . . . ?
O00S S00K C7 F01D 64(2) . . . . ?
O00S S00K C7 F01T -61(2) . . . . ?
O00S S00K C7 F02N 172.7(18) . . . . ?
C00T C00R C015 C01B 1(2) . . . . ?
C00T C01Q C040 C04Q -171.3(17) . . . . ?
C00U C00Q C00X Au05 158.8(11) . . . . ?
C00U C00Q C00X Au09 -118.2(12) . . . . ?
C00U C00Q C00X C01A 2(2) . . . . ?
C00U C023 C02I C01A 1(2) . . . . ?
C00U C023 C02I C03W -179.1(16) . . . . ?
C00U C023 C02P C034 52(2) . . . . ?
C00U C023 C02P C04F -122.0(18) . . . . ?
C00V C013 C01F C024 179.8(13) . . . . ?
C00V C013 C01F C02D 1(2) . . . . ?
C00W C012 C01Y C01V 3(2) . . . . ?
C00W C012 C01Y C03N -176.2(14) . . . . ?
C00W C019 C01S C01V -2(2) . . . . ?
C00W C019 C01S C030 -177.5(16) . . . . ?
C00X C00Q C00U C023 1(2) . . . . ?
C00X C01A C02I C023 1(2) . . . . ?
C00X C01A C02I C03W -178.6(17) . . . . ?
C00X C01A C03Q C02J 178.9(18) . . . . ?
C00Y C028 C03P C046 -175.4(17) . . . . ?
C00Y C028 C03Z C039 174.4(16) . . . . ?
C00Y C02D C041 C05B 179.0(15) . . . . ?
C00Z C00N C018 Au03 171.3(10) . . . . ?
C00Z C00N C018 C01G -1.1(19) . . . . ?
C00Z C01W C02C C03T 3(3) . . . . ?
C00Z C026 C052 C03T 1(3) . . . . ?
C010 P00G C01E C01U 26.5(18) . . . . ?
C010 P00G C01E C045 -155.3(15) . . . . ?
C010 P00G C02L C027 76.2(13) . . . . ?
C010 P00G C02L C02E -104.1(13) . . . . ?
C010 C014 C021 C02A -2(3) . . . . ?
C010 C01H C02F C02A 3(3) . . . . ?
C011 C00P C01K C02M -3(2) . . . . ?
C011 C01O C03S C049 128(2) . . . . ?
C011 C01O C03S C37 -60(3) . . . . ?
C011 C032 C03F C02M 0(3) . . . . ?
C012 C00W C019 Au04 -142.9(11) . . . . ?
C012 C00W C019 Au08 134.0(11) . . . . ?
C012 C00W C019 C01S -1(2) . . . . ?
C012 C01Y C03N C04X -55(2) . . . . ?
C012 C01Y C03N C05H 127(2) . . . . ?
C013 C00V C017 C00Y -1.3(19) . . . . ?
C013 C01F C024 C03L 179.8(14) . . . . ?
C013 C01F C02D C00Y -0.1(19) . . . . ?
C013 C01F C02D C041 -175.2(13) . . . . ?
C014 C010 C01H C02F -2(2) . . . . ?
C014 C021 C02A C02F 2(3) . . . . ?
C015 C00R C00T Au05 -135.9(11) . . . . ?
C015 C00R C00T Au07 137.0(11) . . . . ?
C015 C00R C00T C01Q 0(2) . . . . ?
C015 C01B C01N C01Q 8(2) . . . . ?
C015 C01B C01N C02T -172.2(14) . . . . ?
C015 C01B C02K C035 -130.6(17) . . . . ?
C015 C01B C02K C047 46(2) . . . . ?
C016 C01O C03S C049 -55(2) . . . . ?
C016 C01O C03S C37 118(2) . . . . ?
C017 C00V C013 Au03 -134.3(11) . . . . ?
C017 C00V C013 Au04 139.1(10) . . . . ?
C017 C00V C013 C01F 0(2) . . . . ?
C017 C00Y C028 C03P 123.3(17) . . . . ?
C017 C00Y C028 C03Z -49(2) . . . . ?
C017 C00Y C02D C01F -1(2) . . . . ?
C017 C00Y C02D C041 173.3(14) . . . . ?
C018 C00N C00Z C01W 0(2) . . . . ?
C018 C00N C00Z C026 179.4(14) . . . . ?
C018 C01G C01J C01W -5(3) . . . . ?
C018 C01G C01J C036 175.9(16) . . . . ?
C019 C00W C012 C01Y 0(2) . . . . ?
C019 C01S C01V C01Y 5(2) . . . . ?
C019 C01S C01V C03C -171.4(16) . . . . ?
C019 C01S C030 C04E 174.1(17) . . . . ?
C01A C02I C03W C03A -2(3) . . . . ?
C01B C01N C01Q C00T -7(2) . . . . ?
C01B C01N C01Q C040 -179.2(14) . . . . ?
C01B C01N C02T C02S 178.4(16) . . . . ?
C01B C02K C035 C03O 175.1(17) . . . . ?
C01B C02K C047 C054 -170.8(19) . . . . ?
C01C C00O C00P C011 9(2) . . . . ?
C01C C00O C00P C01K -178.7(13) . . . . ?
C01C C016 C01O C011 -2(3) . . . . ?
C01C C016 C01O C03S -179.2(16) . . . . ?
C01E P00G C010 C014 87.6(14) . . . . ?
C01E P00G C010 C01H -96.7(15) . . . . ?
C01E P00G C02L C027 -168.3(12) . . . . ?
C01E P00G C02L C02E 11.4(14) . . . . ?
C01E C01U C04P C04J 10(3) . . . . ?
C01F C024 C03L C05B -3(2) . . . . ?
C01F C02D C041 C05B -6(2) . . . . ?
C01G C01J C01W C00Z 4(3) . . . . ?
C01G C01J C01W C02C -174.6(18) . . . . ?
C01G C01J C036 C04M -126(2) . . . . ?
C01G C01J C036 C04Z 51(3) . . . . ?
C01H C010 C014 C021 2(2) . . . . ?
O01I S00K N04D S00L 144.6(17) . . . . ?
O01I S00K C7 F01D -62(2) . . . . ?
O01I S00K C7 F01T 173(2) . . . . ?
O01I S00K C7 F02N 47(2) . . . . ?
C01J C01W C02C C03T -179(2) . . . . ?
C01J C036 C04M C38 169(3) . . . . ?
C01J C036 C04Z C31 -174.0(19) . . . . ?
C01K C00P C011 C01O 179.6(14) . . . . ?
C01K C00P C011 C032 3(2) . . . . ?
C01K C02M C03F C032 0(3) . . . . ?
C01L C01P C02V C050 8(3) . . . . ?
C01L C042 C05N C050 1(3) . . . . ?
C01M C022 C02Y C04I -7(2) . . . . ?
C01N C01B C02K C035 51(2) . . . . ?
C01N C01B C02K C047 -133.0(18) . . . . ?
C01N C01Q C040 C04Q 1(3) . . . . ?
C01O C011 C032 C03F -177.5(17) . . . . ?
C01O C016 C01C Au08 171.9(13) . . . . ?
C01O C016 C01C C00O 3(2) . . . . ?
C01O C03S C049 C05M 175(2) . . . . ?
C01O C03S C37 C53 -180(2) . . . . ?
C01P P00H C01R C02B -62.6(15) . . . . ?
C01P P00H C01R C03V 118.4(17) . . . . ?
C01P P00H C03R C033 132.1(9) . . . . ?
C01P P00H C03R C34 -44.2(10) . . . . ?
C01P C01L C042 C05N 0(3) . . . . ?
C01P C02V C050 C05N -7(3) . . . . ?
C01Q C01N C02T C02S -1(2) . . . . ?
C01Q C040 C04Q C02S -2(3) . . . . ?
C01R P00H C01P C01L 145.8(15) . . . . ?
C01R P00H C01P C02V -33.4(17) . . . . ?
C01R P00H C03R C033 -116.2(9) . . . . ?
C01R P00H C03R C34 67.5(10) . . . . ?
C01R C02B C04A C05F -1(3) . . . . ?
C01R C03V C11 C05F -1(4) . . . . ?
C01S C01V C01Y C012 -6(2) . . . . ?
C01S C01V C01Y C03N 173.7(16) . . . . ?
C01S C01V C03C C03B -3(3) . . . . ?
C01S C030 C04E C03B -3(3) . . . . ?
C01U C01E C045 C03I -4(3) . . . . ?
C01V C01S C030 C04E -2(3) . . . . ?
C01V C01Y C03N C04X 126.0(19) . . . . ?
C01V C01Y C03N C05H -52(3) . . . . ?
C01W C00Z C026 C052 0(2) . . . . ?
C01W C01J C036 C04M 56(3) . . . . ?
C01W C01J C036 C04Z -128(2) . . . . ?
C01W C02C C03T C052 -1(3) . . . . ?
C01Y C01V C03C C03B -179.0(18) . . . . ?
C01Y C03N C04X C051 177.2(19) . . . . ?
C01Y C03N C05H C05I -179.3(19) . . . . ?
C01Z P00F C022 C01M 63.2(15) . . . . ?
C01Z P00F C022 C02Y -132.6(14) . . . . ?
C01Z P00F C037 C02Q -160.1(15) . . . . ?
C01Z P00F C037 C02Z 22.7(17) . . . . ?
C01Z C02U C03K C04C 0(3) . . . . ?
C01Z C048 C9 C04C 2(4) . . . . ?
C020 P00I C031 C04U 164.7(18) . . . . ?
C020 P00I C031 C058 0(2) . . . . ?
C020 P00I C03G C04H -72(2) . . . . ?
C020 P00I C03G C05G 126(2) . . . . ?
C020 C025 C04S C056 -1(3) . . . . ?
C020 C03Y C055 C056 2(4) . . . . ?
C021 C02A C02F C01H -2(3) . . . . ?
C022 P00F C01Z C02U 18.6(17) . . . . ?
C022 P00F C01Z C048 -158.4(15) . . . . ?
C022 P00F C037 C02Q 83.0(16) . . . . ?
C022 P00F C037 C02Z -94.1(16) . . . . ?
C022 C01M C04G C043 -5(3) . . . . ?
C022 C02Y C04I C043 5(3) . . . . ?
C023 C02I C03W C03A 177.9(19) . . . . ?
C023 C02P C034 C05C 179(2) . . . . ?
C023 C02P C04F C05O 177.4(19) . . . . ?
C024 C01F C02D C00Y -179.1(13) . . . . ?
C024 C01F C02D C041 5.8(19) . . . . ?
C024 C03L C05B C041 3(3) . . . . ?
C025 C020 C03Y C055 0(3) . . . . ?
C025 C04S C056 C055 3(3) . . . . ?
C026 C00Z C01W C01J 179.2(15) . . . . ?
C026 C00Z C01W C02C -2(2) . . . . ?
C027 C03H C03M C02H -2(3) . . . . ?
C028 C00Y C017 C00V -178.3(12) . . . . ?
C028 C00Y C02D C01F 179.1(12) . . . . ?
C028 C00Y C02D C041 -6(2) . . . . ?
C028 C03P C046 C03E 6(3) . . . . ?
C02B C01R C03V C11 0(3) . . . . ?
C02B C04A C05F C11 0(3) . . . . ?
C02C C03T C052 C026 -1(3) . . . . ?
C02D C00Y C017 C00V 2.1(19) . . . . ?
C02D C00Y C028 C03P -57(2) . . . . ?
C02D C00Y C028 C03Z 130.9(16) . . . . ?
C02D C01F C024 C03L -1(2) . . . . ?
C02D C041 C05B C03L 2(3) . . . . ?
C02E C02H C03M C03H 3(3) . . . . ?
C02H C02E C02L P00G -176.9(12) . . . . ?
C02H C02E C02L C027 3(2) . . . . ?
C02I C01A C03Q C02J -3(3) . . . . ?
C02I C023 C02P C034 -130.6(19) . . . . ?
C02I C023 C02P C04F 55(2) . . . . ?
C02J C03A C03W C02I 0(3) . . . . ?
C02K C01B C01N C01Q -173.6(13) . . . . ?
C02K C01B C01N C02T 6(2) . . . . ?
C02K C035 C03O C6 -3(3) . . . . ?
C02K C047 C054 C6 -5(3) . . . . ?
C02L P00G C010 C014 -156.3(13) . . . . ?
C02L P00G C010 C01H 19.4(16) . . . . ?
C02L P00G C01E C01U -88.8(16) . . . . ?
C02L P00G C01E C045 89.3(16) . . . . ?
C02L C027 C03H C03M 2(3) . . . . ?
C02L C02E C02H C03M -4(2) . . . . ?
C02P C023 C02I C01A -176.1(15) . . . . ?
C02P C023 C02I C03W 4(3) . . . . ?
C02P C034 C05C C05L 6(4) . . . . ?
C02P C04F C05O C05L 1(3) . . . . ?
C02R P00J C02X C04O -80(2) . . . . ?
C02R P00J C02X C04W 108.7(19) . . . . ?
C02R P00J C04B C044 159.4(16) . . . . ?
C02R P00J C04B C04K -17(2) . . . . ?
C02R C02W C04N C04Y 5(3) . . . . ?
C02R C03D C03J C04Y -4(3) . . . . ?
C02T C01N C01Q C00T 172.8(13) . . . . ?
C02T C01N C01Q C040 1(2) . . . . ?
C02T C02S C04Q C040 1(3) . . . . ?
C02U C01Z C048 C9 1(3) . . . . ?
C02U C03K C04C C9 3(3) . . . . ?
C02V C050 C05N C042 3(4) . . . . ?
C02W C02R C03D C03J 5(3) . . . . ?
C02W C04N C04Y C03J -4(3) . . . . ?
C02X P00J C02R C02W -177.7(14) . . . . ?
C02X P00J C02R C03D 12.8(17) . . . . ?
C02X P00J C04B C044 -82.4(18) . . . . ?
C02X P00J C04B C04K 101(2) . . . . ?
C02X C04O C26 C05J 6(4) . . . . ?
C02X C04W C12 C05J -4(4) . . . . ?
C02Z C03X C04L C053 -1(4) . . . . ?
C030 C01S C01V C01Y -179.2(16) . . . . ?
C030 C01S C01V C03C 5(3) . . . . ?
C031 P00I C020 C025 -84.7(15) . . . . ?
C031 P00I C020 C03Y 97.7(18) . . . . ?
C031 P00I C03G C04H 173(2) . . . . ?
C031 P00I C03G C05G 11(3) . . . . ?
C031 C04U C33 C05A 18(5) . . . . ?
C031 C058 C39 C05A 5(6) . . . . ?
C032 C011 C01O C016 -179.2(16) . . . . ?
C032 C011 C01O C03S -2(3) . . . . ?
C034 C02P C04F C05O 3(3) . . . . ?
C034 C05C C05L C05O -2(4) . . . . ?
C035 C02K C047 C054 5(3) . . . . ?
C035 C03O C6 C054 3(4) . . . . ?
C036 C01J C01W C00Z -177.0(17) . . . . ?
C036 C01J C01W C02C 4(3) . . . . ?
C036 C04M C38 C24 12(6) . . . . ?
C036 C04Z C31 C24 -2(4) . . . . ?
C037 P00F C01Z C02U -96.3(16) . . . . ?
C037 P00F C01Z C048 86.7(15) . . . . ?
C037 P00F C022 C01M 179.2(13) . . . . ?
C037 P00F C022 C02Y -16.5(16) . . . . ?
C037 C02Q C053 C04L 3(3) . . . . ?
C037 C02Z C03X C04L 2(3) . . . . ?
O038 S00L N04D S00K 16(2) . . . . ?
O038 S00L C4 F01X -60(2) . . . . ?
O038 S00L C4 F02G 179.1(18) . . . . ?
O038 S00L C4 F02O 50(2) . . . . ?
C039 C03E C046 C03P -7(3) . . . . ?
C03A C02J C03Q C01A 2(3) . . . . ?
C03C C01V C01Y C012 170.4(16) . . . . ?
C03C C01V C01Y C03N -10(3) . . . . ?
C03C C03B C04E C030 5(3) . . . . ?
C03D C02R C02W C04N -5(3) . . . . ?
C03D C03J C04Y C04N 3(4) . . . . ?
C03E C039 C03Z C028 -4(3) . . . . ?
C03G P00I C020 C025 159.1(14) . . . . ?
C03G P00I C020 C03Y -18.6(19) . . . . ?
C03G P00I C031 C04U -80(2) . . . . ?
C03G P00I C031 C058 115(2) . . . . ?
C03G C04H C057 C1 1(5) . . . . ?
C03G C05G C25 C1 1(5) . . . . ?
C03H C027 C02L P00G 178.0(12) . . . . ?
C03H C027 C02L C02E -2(2) . . . . ?
C03I C04J C04P C01U -8(4) . . . . ?
C03K C04C C9 C048 -5(4) . . . . ?
C03N C04X C051 C059 4(4) . . . . ?
C03N C05H C05I C059 0(4) . . . . ?
C03P C028 C03Z C039 2(2) . . . . ?
C03Q C01A C02I C023 -176.6(16) . . . . ?
C03Q C01A C02I C03W 4(2) . . . . ?
C03Q C02J C03A C03W 0(3) . . . . ?
C03S C049 C05M C41 0(4) . . . . ?
C03S C37 C53 C41 10(4) . . . . ?
O03U S00L N04D S00K 157.0(18) . . . . ?
O03U S00L C4 F01X 176.1(19) . . . . ?
O03U S00L C4 F02G 55(2) . . . . ?
O03U S00L C4 F02O -73(2) . . . . ?
C03V C01R C02B C04A 1(3) . . . . ?
C03X C02Z C037 P00F 176.6(16) . . . . ?
C03X C02Z C037 C02Q 0(3) . . . . ?
C03X C04L C053 C02Q -1(4) . . . . ?
C03Y C020 C025 C04S 0(3) . . . . ?
C03Y C055 C056 C04S -3(4) . . . . ?
C03Z C028 C03P C046 -3(3) . . . . ?
C03Z C039 C03E C046 6(3) . . . . ?
C042 C01L C01P P00H 176.5(15) . . . . ?
C042 C01L C01P C02V -4(3) . . . . ?
C044 C04B C04K C27 -2(4) . . . . ?
C044 C14 C5 C27 5(5) . . . . ?
C045 C01E C01U C04P -4(3) . . . . ?
C045 C03I C04J C04P 1(4) . . . . ?
C047 C02K C035 C03O -1(3) . . . . ?
C047 C054 C6 C03O 1(4) . . . . ?
C048 C01Z C02U C03K -3(3) . . . . ?
C049 C03S C37 C53 -7(3) . . . . ?
C049 C05M C41 C53 3(5) . . . . ?
C04A C05F C11 C03V 1(4) . . . . ?
C04B P00J C02R C02W -61.3(15) . . . . ?
C04B P00J C02R C03D 129.2(15) . . . . ?
C04B P00J C02X C04O 163(2) . . . . ?
C04B P00J C02X C04W -9(2) . . . . ?
C04B C044 C14 C5 -3(5) . . . . ?
C04B C04K C27 C5 4(4) . . . . ?
N04D S00K C7 F01D -173(2) . . . . ?
N04D S00K C7 F01T 61(2) . . . . ?
N04D S00K C7 F02N -64(2) . . . . ?
N04D S00L C4 F01X 62(2) . . . . ?
N04D S00L C4 F02G -59(2) . . . . ?
N04D S00L C4 F02O 173(2) . . . . ?
C04E C03B C03C C01V -2(3) . . . . ?
C04F C02P C034 C05C -7(3) . . . . ?
C04G C01M C022 P00F 171.7(14) . . . . ?
C04G C01M C022 C02Y 7(3) . . . . ?
C04G C043 C04I C02Y -3(3) . . . . ?
C04H C03G C05G C25 6(4) . . . . ?
C04H C057 C1 C25 8(5) . . . . ?
C04I C043 C04G C01M 2(3) . . . . ?
C04J C03I C045 C01E 5(3) . . . . ?
C04M C036 C04Z C31 3(3) . . . . ?
C04O C02X C04W C12 4(4) . . . . ?
C04Q C02S C02T C01N 1(3) . . . . ?
C04U C031 C058 C39 6(4) . . . . ?
C04W C02X C04O C26 -6(4) . . . . ?
C04X C03N C05H C05I 3(3) . . . . ?
C04X C051 C059 C05I 0(4) . . . . ?
C04Z C036 C04M C38 -8(4) . . . . ?
C051 C059 C05I C05H -2(4) . . . . ?
C053 C02Q C037 P00F -179.1(16) . . . . ?
C053 C02Q C037 C02Z -2(3) . . . . ?
C057 C1 C25 C05G -9(6) . . . . ?
C058 C031 C04U C33 -17(4) . . . . ?
C05C C05L C05O C04F -2(4) . . . . ?
C05G C03G C04H C057 -8(4) . . . . ?
C05H C03N C04X C051 -5(3) . . . . ?
C05M C41 C53 C37 -8(5) . . . . ?
C37 C03S C049 C05M 2(3) . . . . ?
C48 C04V C04R C033 0.0 . . . . ?
C04V C48 C34 C03R 0.0 . . . . ?
C04V C04R C033 C03R 0.0 . . . . ?
C04R C033 C03R P00H -176.4(10) . . . . ?
C04R C033 C03R C34 0.0 . . . . ?
C033 C03R C34 C48 0.0 . . . . ?
C03R P00H C01P C01L -102.4(15) . . . . ?
C03R P00H C01P C02V 78.4(16) . . . . ?
C03R P00H C01R C02B -174.4(13) . . . . ?
C03R P00H C01R C03V 6.6(18) . . . . ?
C34 C48 C04V C04R 0.0 . . . . ?
C4 S00L N04D S00K -99(2) . . . . ?
C7 S00K N04D S00L -105(2) . . . . ?
C31 C24 C38 C04M -11(6) . . . . ?
C33 C05A C39 C058 -5(6) . . . . ?
C38 C24 C31 C04Z 7(6) . . . . ?
C39 C05A C33 C04U -6(6) . . . . ?
C12 C05J C26 C04O -5(4) . . . . ?
C14 C044 C04B P00J -176(2) . . . . ?
C14 C044 C04B C04K 1(3) . . . . ?
C14 C5 C27 C04K -6(5) . . . . ?
C26 C05J C12 C04W 5(5) . . . . ?
Au1 P00I C020 C025 33.8(15) . . . . ?
Au1 P00I C020 C03Y -143.9(15) . . . . ?
Au1 P00I C031 C04U 41(2) . . . . ?
Au1 P00I C031 C058 -124(2) . . . . ?
Au1 P00I C03G C04H 55(3) . . . . ?
Au1 P00I C03G C05G -107(2) . . . . ?
O11 S1 C2 F17 -57(3) . . . . ?
O11 S1 C2 F19 67(3) . . . . ?
O11 S1 C2 F47 -179(3) . . . . ?
O11 S1 N16 S2 -170(3) . . . . ?
O38 S1 C2 F17 175(3) . . . . ?
O38 S1 C2 F19 -61(3) . . . . ?
O38 S1 C2 F47 53(3) . . . . ?
O38 S1 N16 S2 -43(4) . . . . ?
C2 S1 N16 S2 80(3) . . . . ?
N16 S1 C2 F17 55(3) . . . . ?
N16 S1 C2 F19 179(2) . . . . ?
N16 S1 C2 F47 -67(3) . . . . ?
N16 S2 C3 F1 173(2) . . . . ?
N16 S2 C3 F59 47(2) . . . . ?
N16 S2 C3 F60 -68(2) . . . . ?
O8 S2 N16 S1 -8(4) . . . . ?
O8 S2 C3 F1 -74(3) . . . . ?
O8 S2 C3 F59 160(3) . . . . ?
O8 S2 C3 F60 45(3) . . . . ?
O13 S2 N16 S1 -155(3) . . . . ?
O13 S2 C3 F1 67(2) . . . . ?
O13 S2 C3 F59 -59(3) . . . . ?
O13 S2 C3 F60 -174(3) . . . . ?
C3 S2 N16 S1 111(3) . . . . ?

loop_
_smtbx_masks_void_nr
_smtbx_masks_void_average_x
_smtbx_masks_void_average_y
_smtbx_masks_void_average_z
_smtbx_masks_void_volume
_smtbx_masks_void_count_electrons
_smtbx_masks_void_content
1 -0.804 -0.304 0.304 1483.5 321.6 '7 CH3CH2OCH2CH3'
2 0.277 0.732 0.560 19.7 2.9 ?
3 0.438 0.767 0.419 7.2 0.8 ?
4 0.562 0.233 0.581 7.2 0.0 ?
5 0.723 0.268 0.440 19.7 0.0 ?
